data_4347464
loop_
_publ_author_name
'Xu, Hang'
'Fang, Ming'
'Cao, Chun-Shuai'
'Qiao, Wan-Zhen'
'Zhao, Bin'

_publ_section_title
;
 Unique (3,4,10)-Connected Lanthanide-Organic Framework as a Recyclable
 Chemical Sensor for Detecting Al(3.).
;
_journal_issue 10
_journal_name_full 'Inorganic chemistry'
_journal_page_first 4790
_journal_page_last 4794
_journal_paper_doi 10.1021/acs.inorgchem.6b00190
_journal_volume 55
_journal_year 2016
_chemical_formula_moiety '0.25(C656 H427.21 O180 Yb20), H4 O2, 0.5(O2)'
_chemical_formula_sum 'C164 H110.8 O48 Yb5'
_chemical_formula_weight 3714.53
_space_group_crystal_system orthorhombic
_space_group_IT_number 57
_space_group_name_Hall '-P 2c 2b'
_space_group_name_H-M_alt 'P b c m'
_atom_sites_solution_hydrogens geom
_atom_sites_solution_primary direct
_atom_sites_solution_secondary difmap
_audit_creation_date 2016-03-18
_audit_creation_method
;
Olex2 1.2
(compiled 2015.09.30 svn.r3233 for OlexSys, GUI svn.r5155)
;
_cell_angle_alpha 90.00
_cell_angle_beta 90.00
_cell_angle_gamma 90.00
_cell_formula_units_Z 4
_cell_length_a 23.9063(6)
_cell_length_b 27.4059(5)
_cell_length_c 30.3210(4)
_cell_measurement_reflns_used 13841
_cell_measurement_temperature 125(4)
_cell_measurement_theta_max 28.2000
_cell_measurement_theta_min 3.1080
_cell_volume 19865.5(7)
_computing_cell_refinement 'CrysAlisPro 1.171.38.41 (Rigaku OD, 2015)'
_computing_data_collection 'CrysAlisPro 1.171.38.41 (Rigaku OD, 2015)'
_computing_data_reduction 'CrysAlisPro 1.171.38.41 (Rigaku OD, 2015)'
_computing_molecular_graphics 'Olex2 (Dolomanov et al., 2009)'
_computing_publication_material 'Olex2 (Dolomanov et al., 2009)'
_computing_structure_refinement 'XL (Sheldrick, 2008)'
_computing_structure_solution 'XS (Sheldrick, 2008)'
_diffrn_ambient_environment N~2~
_diffrn_ambient_temperature 125(4)
_diffrn_detector 'CCD plate'
_diffrn_detector_area_resol_mean 16.2116
_diffrn_detector_type Eos
_diffrn_measured_fraction_theta_full 0.994
_diffrn_measured_fraction_theta_max 0.994
_diffrn_measurement_details
;
List of Runs (angles in degrees, time in seconds):

  # Type    Start    End  Width  t~exp~   \w     \q     \k     \f   Frames
--------------------------------------------------------------------------
  1  \w     61.00  95.00   1.00   60.00    --   18.94 178.00 -60.00   34
  2  \w    -54.00  60.00   1.00   60.00    --   18.94 -19.00-120.00  114
  3  \w    -32.00  -7.00   1.00   60.00    --  -19.25 -57.00 120.00   25
;
_diffrn_measurement_device 'four-circle diffractometer'
_diffrn_measurement_device_type 'SuperNova, Single source at offset, Eos'
_diffrn_measurement_method '\w scans'
_diffrn_orient_matrix_type 'CrysAlisPro convention (1999,Acta A55,543-557)'
_diffrn_orient_matrix_UB_11 0.0284475000
_diffrn_orient_matrix_UB_12 -0.0072061000
_diffrn_orient_matrix_UB_13 -0.0014533000
_diffrn_orient_matrix_UB_21 -0.0044241000
_diffrn_orient_matrix_UB_22 -0.0077537000
_diffrn_orient_matrix_UB_23 -0.0220337000
_diffrn_orient_matrix_UB_31 0.0072117000
_diffrn_orient_matrix_UB_32 0.0236137000
_diffrn_orient_matrix_UB_33 -0.0077108000
_diffrn_radiation_monochromator mirror
_diffrn_radiation_probe x-ray
_diffrn_radiation_type MoK\a
_diffrn_radiation_wavelength 0.71073
_diffrn_reflns_av_R_equivalents 0.0427
_diffrn_reflns_av_unetI/netI 0.0518
_diffrn_reflns_limit_h_max 28
_diffrn_reflns_limit_h_min -24
_diffrn_reflns_limit_k_max 32
_diffrn_reflns_limit_k_min -31
_diffrn_reflns_limit_l_max 36
_diffrn_reflns_limit_l_min -20
_diffrn_reflns_number 57151
_diffrn_reflns_theta_full 25.01
_diffrn_reflns_theta_max 25.01
_diffrn_reflns_theta_min 2.89
_diffrn_source 'micro-focus sealed X-ray tube'
_diffrn_source_type 'SuperNova (Mo) X-ray Source'
_exptl_absorpt_coefficient_mu 2.396
_exptl_absorpt_correction_T_max 1.00000
_exptl_absorpt_correction_T_min 0.75596
_exptl_absorpt_correction_type multi-scan
_exptl_absorpt_process_details
;
CrysAlisPro 1.171.38.41 (Rigaku Oxford Diffraction, 2015)
Empirical absorption correction using spherical harmonics,
 implemented in SCALE3 ABSPACK scaling algorithm.
;
_exptl_crystal_density_diffrn 1.242
_exptl_crystal_density_method 'not measured'
_exptl_crystal_description block
_exptl_crystal_F_000 7315
_platon_squeeze_details
;
;
_refine_diff_density_max 2.343
_refine_diff_density_min -2.009
_refine_diff_density_rms 0.188
_refine_ls_extinction_method none
_refine_ls_goodness_of_fit_ref 1.028
_refine_ls_hydrogen_treatment constr
_refine_ls_matrix_type full
_refine_ls_number_parameters 1018
_refine_ls_number_reflns 17780
_refine_ls_number_restraints 174
_refine_ls_restrained_S_all 1.029
_refine_ls_R_factor_all 0.0995
_refine_ls_R_factor_gt 0.0731
_refine_ls_shift/su_max 0.001
_refine_ls_shift/su_mean 0.000
_refine_ls_structure_factor_coef Fsqd
_refine_ls_weighting_details 'calc w=1/[\s^2^(Fo^2^)+(0.1219P)^2^+145.2434P] where P=(Fo^2^+2Fc^2^)/3'
_refine_ls_weighting_scheme calc
_refine_ls_wR_factor_gt 0.2001
_refine_ls_wR_factor_ref 0.2265
_reflns_number_gt 13003
_reflns_number_total 17780
_reflns_threshold_expression >2sigma(I)
_cod_data_source_file ic6b00190_si_002.cif
_cod_data_source_block Yb
_cod_original_cell_volume 19865.6(6)
_cod_original_formula_sum 'C164 H110.80 O48 Yb5'
_cod_database_code 4347464
_chemical_oxdiff_formula 'C Yb'
_chemical_oxdiff_usercomment XH-YB3S
_reflns_odcompleteness_completeness 99.73
_reflns_odcompleteness_iscentric 1
_reflns_odcompleteness_theta 26.32
_olex2_refinement_description
;
1. Fixed Uiso
 At 1.2 times of:
  All C(H) groups
 At 1.5 times of:
  All C(H,H,H) groups, All O(H,H) groups, All O(H,H,H,H) groups
2. Restrained distances
 Yb2B-Yb2A
 0.4 with sigma of 0.02
 C105-C62
 1.45 with sigma of 0.02
 O46-Yb3B
 2.4 with sigma of 0.02
 O32-Yb3B
 2.1 with sigma of 0.02
 Yb3B-O36
 1.33 with sigma of 0.02
 O19-Yb3B
 3.1 with sigma of 0.02
3. Uiso/Uaniso restraints and constraints
C42 \\sim C65 \\sim C12 \\sim C13 \\sim C14 \\sim C0AA: within 3.8A with sigma
of 0.005 and sigma for terminal atoms of 0.005
C73 \\sim C76 \\sim C82 \\sim C168 \\sim C1AA \\sim C2AA: within 3.8A with
sigma of 0.005 and sigma for terminal atoms of 0.005
O32 \\sim O169 \\sim C176: within 3.8A with sigma of 0.005 and sigma for
terminal atoms of 0.005
Uanis(C105) \\sim Ueq, Uanis(C62) \\sim Ueq: with sigma of 0.005 and sigma for
terminal atoms of 0.005
Uanis(O91) \\sim Ueq: with sigma of 0.005 and sigma for terminal atoms of 0.005
Uanis(O86) \\sim Ueq: with sigma of 0.005 and sigma for terminal atoms of 0.005
Uanis(Yb3B) = Uanis(Yb3A)
Uanis(Yb2A) = Uanis(Yb2B)
Uanis(O0AA) = Uanis(O1AA)
4. Others
 Sof(H19C)=Sof(H19D)=Sof(Yb3B)=0.5*(1-FVAR(2))
 Sof(Yb3A)=Sof(H19A)=Sof(H19B)=Sof(H36A)=Sof(H36B)=0.5*FVAR(2)
 Sof(H57C)=Sof(H57D)=Sof(H86C)=Sof(H86D)=Sof(Yb2B)=0.5*(1-FVAR(3))
 Sof(Yb2A)=Sof(H57A)=Sof(H57B)=Sof(H86A)=Sof(H86B)=0.5*FVAR(3)
 Fixed Sof: H5A(0.5) H5B(0.5) H5C(0.5) H10A(0.5) H10B(0.5) O147(0.5) H14A(0.5)
 H14B(0.5) O160(0.5) H16A(0.5) H16B(0.5) H2A(0.5) H2B(0.5) O1AA(0.25)
 O0AA(0.25) O1(0.5) H1A(0.5) H1B(0.5)
5.a Riding coordinates:
 O10(H10A,H10B), O19(H19A,H19B), O19(H19C,H19D), O36(H36A,H36B), O57(H57A,
 H57B), O57(H57C,H57D), O86(H86A,H86B), O86(H86C,H86D), O147(H14A,H14B),
 O160(H16A,H16B), O2(H2A,H2B), O1(H1A,H1B)
5.b Aromatic/amide H refined with riding coordinates:
 C41(H41), C48(H48), C49(H49), C50(H50), C52(H52), C53(H53), C56(H56),
 C61(H61), C66(H66), C67(H67), C70(H70), C77(H77), C78(H78), C82(H82), C90(H90),
  C92(H92), C93(H93), C99(H99), C107(H107), C110(H110), C127(H127), C129(H129),
 C131(H131), C133(H133), C134(H134), C148(H148), C159(H159), C161(H161),
 C163(H163), C165(H165), C166(H166), C168(H168), C12(H12), C13(H13), C14(H14),
 C0AA(H0AA), C2(H2), C3(H3), C4(H4), C9(H9), C11(H11), C18(H18), C19(H19),
 C1AA(H1AA), C2AA(H2AA)
5.c Idealised Me refined as rotating group:
 C5(H5A,H5B,H5C)
;
_olex2_submission_special_instructions 'No special instructions were received'
_oxdiff_exptl_absorpt_empirical_details
;
Empirical correction (ABSPACK) includes:
- Absorption correction using spherical harmonics
- Frame scaling
;
_oxdiff_exptl_absorpt_empirical_full_max 1.421
_oxdiff_exptl_absorpt_empirical_full_min 0.797

loop_
_space_group_symop_id
_space_group_symop_operation_xyz
1 'x, y, z'
2 '-x, -y, z+1/2'
3 'x, -y+1/2, -z'
4 '-x, y+1/2, -z+1/2'
5 '-x, -y, -z'
6 'x, y, -z-1/2'
7 '-x, y-1/2, z'
8 'x, -y-1/2, z-1/2'

loop_
_atom_site_label
_atom_site_type_symbol
_atom_site_fract_x
_atom_site_fract_y
_atom_site_fract_z
_atom_site_U_iso_or_equiv
_atom_site_adp_type
_atom_site_occupancy
_atom_site_calc_flag
_atom_site_disorder_assembly
_atom_site_disorder_group
_atom_site_site_symmetry_order
_atom_site_refinement_flags_posn
_atom_site_refinement_flags_adp
_atom_site_refinement_flags_occupancy
Yb1 Yb 0.256639(17) 0.241272(14) 0.638265(12) 0.03603(14) Uani 1 d . . 1 . . .
Yb2A Yb 0.37599(11) 0.72856(13) 0.2500 0.0436(5) Uani 0.879(13) d . 1 2 DS T P
Yb3A Yb 0.11904(3) -0.30140(3) 0.7500 0.0502(2) Uani 0.9010(17) d . 1 2 S T P
Yb4 Yb -0.27399(3) 0.65221(2) 0.7500 0.04941(19) Uani 1 d . . 2 S T P
C5 C 0.2474(7) 0.3086(5) 0.7500 0.052(4) Uani 1 d . . 2 S T P
H5A H 0.2437 0.3199 0.7798 0.078 Uiso 0.50 calc A -1 1 GR . .
H5B H 0.2142 0.3165 0.7338 0.078 Uiso 0.50 calc A -1 1 GR . .
H5C H 0.2791 0.3240 0.7364 0.078 Uiso 0.50 calc A -1 1 GR . .
O10 O -0.3632(7) 0.6868(6) 0.7500 0.115(5) Uani 1 d . . 2 S T P
H10A H -0.3773 0.6847 0.7244 0.172 Uiso 0.50 d . . 1 R . .
H10B H -0.3606 0.7167 0.7573 0.172 Uiso 0.50 d . . 1 R . .
O11 O 0.2586(3) 0.2334(2) 0.7147(2) 0.0367(14) Uani 1 d . . 1 . . .
O12 O 0.3867(4) 0.6722(3) 0.3041(3) 0.077(3) Uani 1 d . . 1 . . .
O14 O 0.2647(3) 0.1854(2) 0.5851(2) 0.0545(19) Uani 1 d . . 1 . . .
C15 C 0.2553(5) 0.2567(4) 0.7500 0.031(3) Uani 1 d . . 2 S T P
O19 O 0.0236(5) -0.3070(4) 0.7500 0.082(4) Uani 1 d . . 2 DS T P
H19A H 0.0126 -0.3180 0.7747 0.123 Uiso 0.4505(9) d . 1 1 R . .
H19B H 0.0133 -0.3263 0.7296 0.123 Uiso 0.4505(9) d . 1 1 R . .
H19C H 0.0109 -0.3111 0.7759 0.123 Uiso 0.0495(9) d . 2 1 R . .
H19D H 0.0083 -0.3274 0.7326 0.123 Uiso 0.0495(9) d . 2 1 R . .
O20 O 0.1830(3) 0.2974(3) 0.6573(2) 0.060(2) Uani 1 d . . 1 . . .
O22 O 0.1931(4) 0.2765(3) 0.5890(2) 0.086(3) Uani 1 d . . 1 . . .
O26 O 0.1860(3) 0.1885(3) 0.6522(2) 0.0541(18) Uani 1 d . . 1 . . .
O31 O 0.3055(3) 0.3162(3) 0.6502(2) 0.0549(19) Uani 1 d . . 1 . . .
O32 O 0.1133(4) -0.3561(5) 0.6949(4) 0.112(3) Uani 1 d . . 1 D U .
C34 C -0.1498(4) 0.6087(4) 0.6433(3) 0.048(2) Uani 1 d . . 1 . . .
O36 O 0.2085(5) -0.3355(5) 0.7500 0.081(4) Uani 1 d . . 2 DS T P
H36A H 0.2284 -0.3216 0.7695 0.122 Uiso 0.4505(9) d . 1 1 R . .
H36B H 0.2234 -0.3316 0.7248 0.122 Uiso 0.4505(9) d . 1 1 R . .
C37 C 0.1684(5) 0.3013(4) 0.6180(3) 0.054(3) Uani 1 d . . 1 . . .
C39 C 0.4181(4) 0.5755(4) 0.4418(3) 0.049(2) Uani 1 d . . 1 . . .
C41 C 0.3871(4) 0.4105(4) 0.5333(3) 0.045(2) Uani 1 d . . 1 . . .
H41 H 0.3949 0.4132 0.5033 0.054 Uiso 1 calc . . 1 R . .
C42 C 0.1198(8) -0.4056(8) 0.6315(6) 0.120(5) Uani 1 d . . 1 . U .
C44 C 0.4889(4) 0.5622(4) 0.5532(3) 0.047(2) Uani 1 d . . 1 . . .
C45 C 0.3984(4) 0.4490(4) 0.5600(3) 0.045(2) Uani 1 d . . 1 . . .
O46 O 0.1806(4) -0.2581(3) 0.7034(3) 0.085(3) Uani 1 d . . 1 D . .
C48 C -0.1083(5) 0.5822(4) 0.5750(4) 0.057(3) Uani 1 d . . 1 . . .
H48 H -0.0983 0.5888 0.5460 0.069 Uiso 1 calc . . 1 R . .
C49 C 0.2626(4) 0.0869(4) 0.5699(3) 0.047(2) Uani 1 d . . 1 . . .
H49 H 0.2703 0.0984 0.5981 0.057 Uiso 1 calc . . 1 R . .
C50 C 0.4630(4) 0.5208(4) 0.5688(3) 0.048(2) Uani 1 d . . 1 . . .
H50 H 0.4715 0.5097 0.5970 0.057 Uiso 1 calc . . 1 R . .
C51 C -0.0715(4) 0.4978(4) 0.5650(4) 0.049(2) Uani 1 d . . 1 . . .
C52 C -0.0244(5) 0.4233(4) 0.5161(4) 0.055(3) Uani 1 d . . 1 . . .
H52 H -0.0083 0.3982 0.4998 0.066 Uiso 1 calc . . 1 R . .
C53 C 0.2165(5) -0.0641(4) 0.5437(4) 0.051(3) Uani 1 d . . 1 . . .
H53 H 0.1983 -0.0498 0.5676 0.062 Uiso 1 calc . . 1 R . .
C54 C 0.2569(4) 0.1735(3) 0.5456(3) 0.043(2) Uani 1 d . . 1 . . .
C55 C 0.2471(4) 0.0195(4) 0.5202(3) 0.047(2) Uani 1 d . . 1 . . .
C56 C -0.1331(4) 0.6182(4) 0.6003(3) 0.051(2) Uani 1 d . . 1 . . .
H56 H -0.1387 0.6490 0.5883 0.061 Uiso 1 calc . . 1 R . .
O57 O 0.2847(5) 0.6942(5) 0.2500 0.076(3) Uani 1 d . . 2 S T P
H57A H 0.2652 0.7076 0.2299 0.114 Uiso 0.439(7) d . 1 1 R . .
H57B H 0.2694 0.6991 0.2749 0.114 Uiso 0.439(7) d . 1 1 R . .
H57C H 0.2671 0.7095 0.2300 0.114 Uiso 0.061(7) d . 2 1 R . .
H57D H 0.2701 0.7005 0.2749 0.114 Uiso 0.061(7) d . 2 1 R . .
O58 O 0.3952(5) 0.7925(4) 0.3064(4) 0.103(4) Uani 1 d . . 1 . . .
C59 C -0.0982(4) 0.5369(4) 0.5923(3) 0.051(2) Uani 1 d . . 1 . . .
C61 C 0.2598(5) 0.0378(4) 0.5627(4) 0.051(3) Uani 1 d . . 1 . . .
H61 H 0.2663 0.0162 0.5858 0.061 Uiso 1 calc . . 1 R . .
C62 C 0.3797(6) 0.6205(5) 0.3637(4) 0.067(3) Uani 1 d . . 1 D U .
C63 C 0.3225(5) 0.3178(4) 0.6105(3) 0.054(3) Uani 1 d . . 1 . . .
C65 C -0.0846(7) 0.4389(6) 0.4517(5) 0.102(4) Uani 1 d . . 1 . U .
C66 C 0.2420(5) 0.1025(3) 0.4945(3) 0.049(3) Uani 1 d . . 1 . . .
H66 H 0.2361 0.1244 0.4715 0.059 Uiso 1 calc . . 1 R . .
C67 C 0.4734(5) 0.5795(4) 0.5109(3) 0.051(3) Uani 1 d . . 1 . . .
H67 H 0.4900 0.6077 0.5000 0.062 Uiso 1 calc . . 1 R . .
C68 C 0.2156(5) -0.1141(4) 0.5397(4) 0.055(3) Uani 1 d . . 1 . . .
C70 C -0.0881(4) 0.4895(4) 0.5217(4) 0.053(3) Uani 1 d . . 1 . . .
H70 H -0.1153 0.5094 0.5093 0.064 Uiso 1 calc . . 1 R . .
O71 O 0.3415(4) 0.2084(4) 0.6529(3) 0.075(2) Uani 1 d . . 1 . . .
C72 C 0.2433(5) -0.0341(4) 0.5137(4) 0.053(3) Uani 1 d . . 1 . . .
C73 C 0.1221(6) 0.3350(5) 0.6050(4) 0.077(2) Uani 1 d . . 1 . U .
C76 C 0.0389(6) 0.3983(5) 0.5768(4) 0.078(2) Uani 1 d . . 1 . U .
C77 C -0.0294(4) 0.4678(4) 0.5834(3) 0.049(2) Uani 1 d . . 1 . . .
H77 H -0.0170 0.4736 0.6120 0.059 Uiso 1 calc . . 1 R . .
C78 C 0.4097(4) 0.5125(4) 0.5016(3) 0.048(2) Uani 1 d . . 1 . . .
H78 H 0.3838 0.4956 0.4846 0.058 Uiso 1 calc . . 1 R . .
O79 O 0.0930(4) -0.2366(4) 0.6978(4) 0.086(3) Uani 1 d . . 1 . . .
C80 C 0.4242(4) 0.4948(4) 0.5433(3) 0.047(2) Uani 1 d . . 1 . . .
O81 O 0.3136(4) 0.2824(3) 0.5847(2) 0.076(3) Uani 1 d . . 1 . . .
C82 C 0.0834(6) 0.3525(5) 0.6337(4) 0.082(2) Uani 1 d . . 1 . U .
H82 H 0.0849 0.3432 0.6632 0.098 Uiso 1 calc . . 1 R . .
O84 O 0.2532(4) 0.2020(3) 0.5145(3) 0.065(2) Uani 1 d . . 1 . . .
C85 C 0.3477(6) 0.7937(5) 0.3163(5) 0.074(4) Uani 1 d . . 1 . . .
O86 O 0.4689(6) 0.7284(5) 0.2500 0.086(4) Uani 1 d . . 2 S TU P
H86A H 0.4894 0.7283 0.2729 0.129 Uiso 0.439(7) d . 1 1 R . .
H86B H 0.4894 0.7283 0.2271 0.129 Uiso 0.439(7) d . 1 1 R . .
H86C H 0.4892 0.7309 0.2729 0.129 Uiso 0.061(7) d . 2 1 R . .
H86D H 0.4892 0.7309 0.2271 0.129 Uiso 0.061(7) d . 2 1 R . .
C87 C 0.5311(5) 0.5883(4) 0.5797(4) 0.057(3) Uani 1 d . . 1 . . .
C88 C -0.0065(4) 0.4301(4) 0.5597(4) 0.052(3) Uani 1 d . . 1 . . .
C89 C 0.1933(5) -0.1449(4) 0.5759(4) 0.060(3) Uani 1 d . . 1 . . .
C90 C -0.1138(5) 0.5277(4) 0.6347(4) 0.061(3) Uani 1 d . . 1 . . .
H90 H -0.1067 0.4972 0.6469 0.074 Uiso 1 calc . . 1 R . .
O91 O 0.3120(5) 0.7699(4) 0.2966(4) 0.098(3) Uani 1 d . . 1 . U .
C92 C 0.2387(5) 0.0525(4) 0.4877(4) 0.051(3) Uani 1 d . . 1 . . .
H92 H 0.2302 0.0412 0.4596 0.061 Uiso 1 calc . . 1 R . .
C93 C 0.2416(5) -0.1347(4) 0.5032(4) 0.067(3) Uani 1 d . . 1 . . .
H93 H 0.2424 -0.1685 0.5005 0.081 Uiso 1 calc . . 1 R . .
C94 C 0.3512(4) 0.3625(4) 0.5939(3) 0.048(2) Uani 1 d . . 1 . . .
O98 O -0.2018(3) 0.6341(3) 0.7053(3) 0.061(2) Uani 1 d . . 1 . . .
C99 C 0.3643(4) 0.3673(4) 0.5489(3) 0.046(2) Uani 1 d . . 1 . . .
H99 H 0.3577 0.3415 0.5296 0.056 Uiso 1 calc . . 1 R . .
C102 C -0.1814(4) 0.6460(4) 0.6687(4) 0.048(2) Uani 1 d . . 1 . . .
C104 C 0.1425(6) -0.2348(5) 0.6840(5) 0.073(4) Uani 1 d . . 1 . . .
C105 C 0.3547(6) 0.6465(5) 0.3240(5) 0.079(4) Uani 1 d . . 1 D U .
C107 C 0.2690(5) -0.0551(4) 0.4759(4) 0.056(3) Uani 1 d . . 1 . . .
H107 H 0.2871 -0.0353 0.4554 0.067 Uiso 1 calc . . 1 R . .
C108 C 0.2545(4) 0.1188(3) 0.5369(3) 0.041(2) Uani 1 d . . 1 . . .
C109 C 0.4338(4) 0.5553(4) 0.4854(3) 0.046(2) Uani 1 d . . 1 . . .
C110 C 0.3439(6) 0.5931(6) 0.3891(4) 0.081(4) Uani 1 d . . 1 . . .
H110 H 0.3070 0.5889 0.3802 0.097 Uiso 1 calc . . 1 R . .
O123 O 0.3049(5) 0.6357(5) 0.3151(4) 0.126(5) Uani 1 d . . 1 . . .
C127 C -0.1401(5) 0.5635(4) 0.6603(4) 0.063(3) Uani 1 d . . 1 . . .
H127 H -0.1510 0.5563 0.6890 0.076 Uiso 1 calc . . 1 R . .
C128 C 0.1588(6) -0.2025(5) 0.6467(4) 0.072(3) Uani 1 d . . 1 . . .
C129 C 0.3866(6) 0.4437(4) 0.6054(4) 0.066(3) Uani 1 d . . 1 . . .
H129 H 0.3956 0.4687 0.6249 0.079 Uiso 1 calc . . 1 R . .
C131 C 0.5819(6) 0.6598(5) 0.6003(4) 0.077(4) Uani 1 d . . 1 . . .
H131 H 0.5890 0.6927 0.5951 0.093 Uiso 1 calc . . 1 R . .
C132 C -0.0646(4) 0.4517(4) 0.4960(4) 0.052(3) Uani 1 d . . 1 . . .
C133 C 0.4353(6) 0.6228(5) 0.3766(4) 0.072(4) Uani 1 d . . 1 . . .
H133 H 0.4604 0.6398 0.3588 0.087 Uiso 1 calc . . 1 R . .
C134 C 0.3616(6) 0.4013(4) 0.6209(3) 0.067(4) Uani 1 d . . 1 . . .
H134 H 0.3516 0.3993 0.6505 0.081 Uiso 1 calc . . 1 R . .
O142 O -0.3174(4) 0.6389(4) 0.6837(4) 0.105(4) Uani 1 d . . 1 . . .
C148 C 0.1425(6) -0.1384(5) 0.5936(5) 0.081(4) Uani 1 d . . 1 . . .
H148 H 0.1206 -0.1124 0.5841 0.097 Uiso 1 calc . . 1 R . .
C149 C 0.6107(5) 0.6375(5) 0.6314(5) 0.071(4) Uani 1 d . . 1 . . .
C159 C 0.1217(6) -0.1696(6) 0.6261(5) 0.088(5) Uani 1 d . . 1 . . .
H159 H 0.0842 -0.1688 0.6339 0.106 Uiso 1 calc . . 1 R . .
C161 C 0.5651(6) 0.5617(6) 0.6086(4) 0.080(4) Uani 1 d . . 1 . . .
H161 H 0.5620 0.5279 0.6103 0.096 Uiso 1 calc . . 1 R . .
C163 C 0.5421(6) 0.6370(5) 0.5752(4) 0.073(4) Uani 1 d . . 1 . . .
H163 H 0.5221 0.6551 0.5547 0.088 Uiso 1 calc . . 1 R . .
C164 C 0.2669(5) -0.1058(4) 0.4697(4) 0.062(3) Uani 1 d . . 1 . . .
C165 C 0.3629(6) 0.5714(5) 0.4283(4) 0.070(3) Uani 1 d . . 1 . . .
H165 H 0.3378 0.5539 0.4456 0.084 Uiso 1 calc . . 1 R . .
C166 C 0.4554(5) 0.6006(4) 0.4149(4) 0.065(3) Uani 1 d . . 1 . . .
H166 H 0.4931 0.6026 0.4223 0.078 Uiso 1 calc . . 1 R . .
C168 C 0.0429(6) 0.3830(5) 0.6201(4) 0.082(2) Uani 1 d . . 1 . U .
H168 H 0.0167 0.3941 0.6405 0.098 Uiso 1 calc . . 1 R . .
O169 O 0.1893(5) -0.3983(5) 0.6867(4) 0.120(3) Uani 1 d . . 1 . U .
C176 C 0.1410(7) -0.3859(8) 0.6754(6) 0.115(3) Uani 1 d . . 1 . U .
C178 C 0.3287(7) 0.8228(5) 0.3569(4) 0.080(4) Uani 1 d . . 1 . . .
O147 O 0.3675(7) 0.2385(6) 0.5096(5) 0.058(4) Uani 0.50 d . . 1 . . .
H14A H 0.3503 0.2130 0.5217 0.087 Uiso 0.50 d . . 1 R . .
H14B H 0.3371 0.2560 0.5128 0.087 Uiso 0.50 d . . 1 R . .
O160 O 0.1447(6) 0.2706(6) 0.4872(5) 0.068(5) Uani 0.50 d . 1 1 . . .
H16A H 0.1447 0.2614 0.4566 0.102 Uiso 0.50 d . 1 1 R . .
H16B H 0.1119 0.2896 0.4935 0.102 Uiso 0.50 d . 1 1 R . .
Yb3B Yb 0.1473(3) -0.3229(3) 0.7500 0.0502(2) Uani 0.0990(17) d . 2 2 DS T P
O2 O -0.2858(8) 0.5701(4) 0.7500 0.109(6) Uani 1 d . . 2 S T P
H2A H -0.2885 0.5523 0.7729 0.163 Uiso 0.50 d . . 1 R . .
H2B H -0.2885 0.5523 0.7271 0.163 Uiso 0.50 d . . 1 R . .
C12 C 0.0709(8) -0.3944(7) 0.6173(6) 0.124(5) Uani 1 d . . 1 . U .
H12 H 0.0486 -0.3738 0.6342 0.149 Uiso 1 calc . . 1 R . .
C13 C -0.1275(7) 0.4549(7) 0.4329(5) 0.110(4) Uani 1 d . . 1 . U .
H13 H -0.1462 0.4808 0.4461 0.132 Uiso 1 calc . . 1 R . .
C14 C -0.0496(7) 0.4124(6) 0.4233(5) 0.110(4) Uani 1 d . . 1 . U .
H14 H -0.0125 0.4066 0.4311 0.132 Uiso 1 calc . . 1 R . .
C0AA C 0.1497(8) -0.4361(7) 0.6077(6) 0.126(5) Uani 1 d . . 1 . U .
H0AA H 0.1852 -0.4455 0.6171 0.151 Uiso 1 calc . . 1 R . .
C2 C 0.6043(6) 0.5871(6) 0.6351(5) 0.090(5) Uani 1 d . . 1 . . .
H2 H 0.6259 0.5699 0.6553 0.108 Uiso 1 calc . . 1 R . .
C3 C 0.3683(7) -0.1459(7) 0.3805(5) 0.101(6) Uani 1 d . . 1 . . .
H3 H 0.4056 -0.1429 0.3720 0.122 Uiso 1 calc . . 1 R . .
C4 C 0.2566(7) -0.1575(6) 0.4052(6) 0.096(5) Uani 1 d . . 1 . . .
H4 H 0.2194 -0.1614 0.4135 0.115 Uiso 1 calc . . 1 R . .
C8 C 0.2918(5) -0.1288(4) 0.4312(4) 0.059(3) Uani 1 d . . 1 . . .
C9 C 0.2751(7) 0.8202(6) 0.3680(6) 0.091(5) Uani 1 d . . 1 . . .
H9 H 0.2502 0.8031 0.3502 0.110 Uiso 1 calc . . 1 R . .
C10 C 0.3475(6) 0.1640(6) 0.6582(5) 0.083(4) Uani 1 d . . 1 . . .
C11 C 0.2283(6) -0.1777(5) 0.5946(5) 0.085(4) Uani 1 d . . 1 . . .
H11 H 0.2645 -0.1810 0.5837 0.102 Uiso 1 calc . . 1 R . .
C18 C 0.2111(6) -0.2069(6) 0.6302(5) 0.087(4) Uani 1 d . . 1 . . .
H18 H 0.2358 -0.2294 0.6424 0.105 Uiso 1 calc . . 1 R . .
C19 C 0.3456(6) -0.1202(5) 0.4177(4) 0.079(4) Uani 1 d . . 1 . . .
H19 H 0.3675 -0.0976 0.4327 0.094 Uiso 1 calc . . 1 R . .
C1AA C 0.1194(6) 0.3510(5) 0.5627(4) 0.082(2) Uani 1 d . . 1 . U .
H1AA H 0.1443 0.3390 0.5418 0.099 Uiso 1 calc . . 1 R . .
C2AA C 0.0804(6) 0.3847(5) 0.5509(4) 0.082(2) Uani 1 d . . 1 . U .
H2AA H 0.0831 0.3989 0.5231 0.099 Uiso 1 calc . . 1 R . .
Yb2B Yb 0.3653(6) 0.7155(6) 0.2500 0.0436(5) Uani 0.121(13) d . 2 2 DS T P
O1AA O 0.1147(9) 0.2384(9) 0.7500 0.076(5) Uani 0.50 d . . 2 S T P
O0AA O 0.0608(9) 0.2212(9) 0.7500 0.076(5) Uani 0.50 d . . 2 S T P
O1 O -0.0403(12) -0.2856(10) 0.8125(7) 0.133(10) Uani 0.50 d . . 1 . . .
H1A H -0.0184 -0.2930 0.7914 0.199 Uiso 0.50 d . . 1 R . .
H1B H -0.0712 -0.2755 0.8021 0.199 Uiso 0.50 d . . 1 R . .

loop_
_atom_site_aniso_label
_atom_site_aniso_U_11
_atom_site_aniso_U_22
_atom_site_aniso_U_33
_atom_site_aniso_U_23
_atom_site_aniso_U_13
_atom_site_aniso_U_12
Yb1 0.0483(3) 0.0348(2) 0.0250(2) -0.00013(15) 0.00188(16) 0.00456(17)
Yb2A 0.0412(7) 0.0563(11) 0.0333(3) 0.000 0.000 -0.0087(7)
Yb3A 0.0473(5) 0.0593(5) 0.0439(4) 0.000 0.000 -0.0014(4)
Yb4 0.0614(4) 0.0459(4) 0.0409(3) 0.000 0.000 -0.0045(3)
C5 0.076(11) 0.052(8) 0.029(7) 0.000 0.000 -0.017(7)
O10 0.119(14) 0.113(12) 0.112(13) 0.000 0.000 0.017(11)
O11 0.039(3) 0.043(3) 0.029(3) -0.003(3) -0.002(3) -0.002(3)
O12 0.100(7) 0.070(5) 0.062(5) 0.006(4) 0.001(5) -0.008(5)
O14 0.086(5) 0.034(3) 0.043(4) -0.012(3) 0.006(4) 0.005(3)
C15 0.027(6) 0.029(6) 0.038(7) 0.000 0.000 -0.008(5)
O19 0.115(11) 0.074(8) 0.058(7) 0.000 0.000 -0.034(8)
O20 0.076(5) 0.066(5) 0.038(4) -0.012(3) -0.012(4) 0.028(4)
O22 0.132(8) 0.095(6) 0.032(4) -0.022(4) -0.021(5) 0.080(6)
O26 0.055(4) 0.055(4) 0.052(4) -0.006(4) -0.003(4) -0.013(3)
O31 0.078(5) 0.052(4) 0.035(4) -0.003(3) 0.006(4) -0.019(4)
O32 0.078(5) 0.153(7) 0.104(6) -0.063(5) -0.021(5) 0.028(5)
C34 0.044(6) 0.053(6) 0.046(6) -0.008(5) -0.003(5) 0.008(5)
O36 0.072(8) 0.088(9) 0.084(9) 0.000 0.000 0.014(7)
C37 0.078(8) 0.041(5) 0.042(6) -0.002(4) -0.004(6) 0.016(5)
C39 0.052(6) 0.052(6) 0.045(6) 0.008(5) -0.008(5) -0.011(5)
C41 0.043(5) 0.060(6) 0.032(5) 0.002(4) -0.004(4) -0.015(5)
C42 0.104(8) 0.157(10) 0.100(8) -0.080(7) -0.045(7) 0.054(7)
C44 0.043(6) 0.060(6) 0.038(5) 0.005(5) -0.008(4) -0.012(5)
C45 0.046(5) 0.050(5) 0.038(5) 0.007(4) -0.005(5) -0.009(4)
O46 0.064(6) 0.094(7) 0.097(7) 0.032(6) -0.003(5) -0.004(5)
C48 0.055(7) 0.063(7) 0.054(6) -0.001(5) 0.006(5) 0.012(5)
C49 0.055(6) 0.049(6) 0.038(5) -0.008(4) 0.006(5) 0.007(5)
C50 0.049(6) 0.053(6) 0.041(5) 0.005(4) -0.003(5) -0.008(5)
C51 0.040(5) 0.050(6) 0.056(6) -0.009(5) -0.001(5) 0.010(4)
C52 0.055(6) 0.049(6) 0.061(7) -0.014(5) 0.005(6) 0.009(5)
C53 0.054(6) 0.051(6) 0.049(6) -0.004(5) 0.015(5) 0.007(5)
C54 0.057(6) 0.040(5) 0.031(5) -0.005(4) 0.011(4) 0.005(4)
C55 0.058(6) 0.041(5) 0.042(5) -0.004(4) 0.015(5) 0.004(4)
C56 0.047(6) 0.059(6) 0.046(6) -0.005(5) 0.002(5) 0.011(5)
O57 0.052(7) 0.102(9) 0.074(8) 0.000 0.000 0.006(7)
O58 0.072(7) 0.134(9) 0.103(8) -0.020(7) 0.014(6) 0.023(6)
C59 0.048(6) 0.059(6) 0.046(6) -0.009(5) -0.005(5) 0.005(5)
C61 0.071(7) 0.041(5) 0.041(5) -0.004(4) 0.005(5) 0.009(5)
C62 0.070(5) 0.070(5) 0.061(5) 0.001(4) -0.011(4) 0.006(4)
C63 0.075(8) 0.055(6) 0.032(5) 0.000(5) 0.000(5) -0.016(5)
C65 0.098(7) 0.128(8) 0.081(7) -0.051(6) -0.031(6) 0.063(6)
C66 0.074(7) 0.032(5) 0.041(5) -0.002(4) 0.006(5) -0.004(5)
C67 0.055(6) 0.054(6) 0.045(6) 0.002(5) -0.005(5) -0.015(5)
C68 0.055(6) 0.056(6) 0.052(6) 0.005(5) 0.015(5) 0.004(5)
C70 0.041(6) 0.062(6) 0.056(6) -0.007(5) -0.007(5) 0.016(5)
O71 0.059(5) 0.099(7) 0.067(5) -0.011(5) 0.004(4) 0.033(5)
C72 0.064(7) 0.049(6) 0.046(6) -0.012(5) 0.005(5) 0.001(5)
C73 0.090(5) 0.090(4) 0.051(3) 0.004(3) 0.003(3) 0.039(4)
C76 0.090(5) 0.090(4) 0.052(3) 0.003(3) 0.004(3) 0.040(4)
C77 0.042(6) 0.062(6) 0.045(6) -0.012(5) -0.009(5) 0.010(5)
C78 0.051(6) 0.050(6) 0.045(6) 0.008(5) -0.010(5) -0.015(5)
O79 0.064(6) 0.095(7) 0.098(7) 0.032(6) 0.021(5) 0.003(5)
C80 0.041(5) 0.051(6) 0.049(6) 0.002(5) -0.005(5) -0.008(4)
O81 0.130(8) 0.063(5) 0.034(4) -0.013(4) 0.031(5) -0.046(5)
C82 0.094(5) 0.095(4) 0.055(3) 0.004(3) 0.002(3) 0.038(4)
O84 0.108(7) 0.045(4) 0.041(4) 0.000(3) -0.002(4) -0.013(4)
C85 0.063(9) 0.085(9) 0.072(9) -0.002(7) -0.010(7) -0.019(7)
O86 0.075(5) 0.098(5) 0.084(5) 0.000 0.000 -0.001(4)
C87 0.044(6) 0.073(7) 0.052(6) 0.008(6) -0.003(5) -0.013(5)
C88 0.048(6) 0.054(6) 0.054(6) 0.008(5) 0.004(5) 0.006(5)
C89 0.056(7) 0.052(6) 0.071(8) 0.007(6) -0.006(6) 0.002(5)
C90 0.072(8) 0.049(6) 0.063(7) -0.002(5) 0.006(6) 0.022(6)
O91 0.093(5) 0.103(5) 0.099(5) -0.022(4) -0.003(4) 0.007(4)
C92 0.061(7) 0.053(6) 0.038(5) -0.004(5) 0.005(5) -0.014(5)
C93 0.080(9) 0.042(6) 0.080(9) -0.007(6) 0.020(7) -0.002(6)
C94 0.052(6) 0.053(6) 0.037(5) 0.001(4) 0.002(5) -0.012(5)
O98 0.074(5) 0.059(4) 0.050(4) -0.002(4) 0.012(4) 0.017(4)
C99 0.052(6) 0.051(6) 0.036(5) 0.001(4) -0.005(5) -0.009(5)
C102 0.039(5) 0.055(6) 0.051(6) -0.012(5) -0.007(5) 0.004(4)
C104 0.066(9) 0.077(9) 0.075(9) 0.008(7) -0.015(7) 0.008(7)
C105 0.075(5) 0.079(5) 0.083(5) -0.002(4) 0.002(4) -0.007(4)
C107 0.063(7) 0.043(6) 0.061(7) -0.007(5) 0.006(6) -0.002(5)
C108 0.046(6) 0.035(5) 0.043(5) -0.003(4) 0.013(4) -0.004(4)
C109 0.040(5) 0.057(6) 0.041(5) 0.007(5) -0.009(4) -0.007(4)
C110 0.075(9) 0.110(11) 0.057(8) 0.007(7) -0.021(7) -0.001(8)
O123 0.075(7) 0.197(13) 0.105(9) 0.072(9) -0.019(6) -0.029(8)
C127 0.078(8) 0.059(7) 0.051(6) -0.003(5) 0.012(6) 0.022(6)
C128 0.074(9) 0.078(8) 0.063(8) 0.012(7) 0.004(7) -0.012(7)
C129 0.090(9) 0.064(7) 0.044(6) -0.013(5) 0.005(6) -0.025(7)
C131 0.094(10) 0.079(8) 0.059(7) 0.012(7) -0.019(7) -0.044(8)
C132 0.048(6) 0.051(6) 0.058(7) -0.010(5) 0.000(5) 0.013(5)
C133 0.089(10) 0.074(8) 0.054(7) 0.021(6) 0.007(7) -0.011(7)
C134 0.097(10) 0.076(8) 0.029(5) -0.003(5) 0.008(6) -0.032(7)
O142 0.077(7) 0.108(8) 0.129(10) -0.010(7) -0.051(7) -0.015(6)
C148 0.065(8) 0.085(9) 0.093(10) 0.030(8) 0.025(8) 0.024(7)
C149 0.061(8) 0.082(9) 0.072(8) 0.008(7) -0.017(7) -0.034(7)
C159 0.067(9) 0.098(11) 0.100(11) 0.033(9) 0.029(8) 0.019(8)
C161 0.071(9) 0.106(10) 0.064(8) 0.018(7) -0.021(7) -0.035(8)
C163 0.094(10) 0.073(8) 0.053(7) 0.024(6) -0.021(7) -0.044(7)
C164 0.067(8) 0.053(6) 0.065(7) -0.010(6) 0.007(6) -0.003(6)
C165 0.068(8) 0.096(9) 0.046(6) 0.010(6) -0.012(6) -0.007(7)
C166 0.060(7) 0.078(8) 0.056(7) 0.018(6) -0.016(6) -0.015(6)
C168 0.094(5) 0.094(4) 0.056(3) 0.003(3) 0.003(3) 0.039(4)
O169 0.085(5) 0.162(7) 0.113(6) -0.062(5) -0.024(5) 0.033(5)
C176 0.078(5) 0.157(8) 0.109(6) -0.061(6) -0.022(5) 0.032(5)
C178 0.114(13) 0.066(8) 0.059(8) -0.025(6) -0.003(8) 0.020(8)
O147 0.073(10) 0.067(13) 0.034(10) 0.008(7) -0.006(7) 0.014(8)
O160 0.049(9) 0.109(14) 0.046(9) -0.022(8) -0.007(7) 0.008(8)
Yb3B 0.0473(5) 0.0593(5) 0.0439(4) 0.000 0.000 -0.0014(4)
O2 0.184(17) 0.045(7) 0.097(11) 0.000 0.000 -0.023(9)
C12 0.110(8) 0.158(10) 0.104(8) -0.078(7) -0.044(7) 0.057(7)
C13 0.107(7) 0.135(8) 0.088(7) -0.052(6) -0.030(6) 0.065(6)
C14 0.106(7) 0.135(8) 0.088(7) -0.050(6) -0.031(6) 0.063(6)
C0AA 0.111(8) 0.162(10) 0.105(8) -0.075(7) -0.046(7) 0.056(7)
C2 0.071(9) 0.112(12) 0.087(10) 0.008(9) -0.036(8) -0.017(8)
C3 0.078(10) 0.151(15) 0.076(10) -0.032(10) 0.001(8) 0.028(10)
C4 0.097(11) 0.092(11) 0.099(12) -0.044(9) 0.029(9) -0.043(9)
C8 0.068(8) 0.053(6) 0.056(7) -0.013(5) 0.009(6) -0.003(6)
C9 0.098(12) 0.079(10) 0.097(12) -0.036(9) 0.020(10) -0.028(9)
C10 0.066(9) 0.092(11) 0.093(11) -0.004(9) 0.028(8) 0.019(8)
C11 0.073(9) 0.082(9) 0.098(11) 0.031(8) 0.023(8) -0.002(7)
C18 0.072(9) 0.090(10) 0.100(11) 0.032(9) -0.001(9) 0.024(8)
C19 0.074(9) 0.093(9) 0.069(8) -0.030(7) 0.014(7) -0.012(7)
C1AA 0.095(5) 0.096(4) 0.057(3) 0.003(3) 0.003(3) 0.040(4)
C2AA 0.095(5) 0.095(4) 0.057(3) 0.005(3) 0.003(3) 0.039(4)
Yb2B 0.0412(7) 0.0563(11) 0.0333(3) 0.000 0.000 -0.0087(7)
O1AA 0.038(8) 0.071(11) 0.118(15) 0.000 0.000 0.004(8)
O0AA 0.038(8) 0.071(11) 0.118(15) 0.000 0.000 0.004(8)
O1 0.13(2) 0.19(3) 0.074(15) 0.006(16) 0.004(14) -0.07(2)

loop_
_atom_type_symbol
_atom_type_description
_atom_type_scat_dispersion_real
_atom_type_scat_dispersion_imag
_atom_type_scat_source
C C 0.0033 0.0016 'International Tables Vol C Tables 4.2.6.8 and 6.1.1.4'
H H 0.0000 0.0000 'International Tables Vol C Tables 4.2.6.8 and 6.1.1.4'
O O 0.0106 0.0060 'International Tables Vol C Tables 4.2.6.8 and 6.1.1.4'
Yb Yb -0.3850 5.5486 'International Tables Vol C Tables 4.2.6.8 and 6.1.1.4'

loop_
_geom_angle_atom_site_label_1
_geom_angle_atom_site_label_2
_geom_angle_atom_site_label_3
_geom_angle
_geom_angle_site_symmetry_1
_geom_angle_site_symmetry_3
O11 Yb1 Yb4 30.69(15) . 7
O11 Yb1 O20 80.6(2) . .
O11 Yb1 O22 133.4(3) . .
O11 Yb1 O31 85.4(2) . .
O11 Yb1 C37 107.2(3) . .
O11 Yb1 C63 111.3(3) . .
O11 Yb1 O81 134.9(3) . .
O11 Yb1 C10 74.2(3) . .
O14 Yb1 Yb4 100.09(19) . 7
O14 Yb1 O11 130.8(2) . .
O14 Yb1 O20 132.4(3) . .
O14 Yb1 O22 83.0(3) . .
O14 Yb1 O26 76.1(3) . .
O14 Yb1 O31 131.1(3) . .
O14 Yb1 C37 108.4(3) . .
O14 Yb1 C63 104.7(3) . .
O14 Yb1 O71 77.9(3) . .
O14 Yb1 O81 77.6(3) . .
O14 Yb1 C10 67.1(4) . .
O20 Yb1 Yb4 104.50(18) . 7
O20 Yb1 C37 27.0(3) . .
O20 Yb1 C63 90.3(3) . .
O20 Yb1 C10 154.7(3) . .
O22 Yb1 Yb4 145.1(3) . 7
O22 Yb1 O20 54.1(2) . .
O22 Yb1 O31 93.4(3) . .
O22 Yb1 C37 27.1(3) . .
O22 Yb1 C63 82.1(4) . .
O22 Yb1 O81 75.1(4) . .
O22 Yb1 C10 149.8(3) . .
O26 Yb1 Yb4 63.35(19) . 7
O26 Yb1 O11 76.7(2) . .
O26 Yb1 O20 79.5(3) . .
O26 Yb1 O22 84.2(4) . .
O26 Yb1 O31 152.3(3) . .
O26 Yb1 C37 81.5(3) . .
O26 Yb1 C63 166.0(3) . .
O26 Yb1 O71 112.2(3) . .
O26 Yb1 O81 148.2(3) . .
O26 Yb1 C10 92.9(4) . .
O31 Yb1 Yb4 109.25(17) . 7
O31 Yb1 O20 76.8(3) . .
O31 Yb1 C37 83.9(3) . .
O31 Yb1 C63 27.4(3) . .
O31 Yb1 O81 54.6(2) . .
O31 Yb1 C10 102.5(4) . .
C37 Yb1 Yb4 127.3(2) . 7
C37 Yb1 C63 85.1(4) . .
C37 Yb1 C10 173.6(4) . .
C63 Yb1 Yb4 129.3(2) . 7
C63 Yb1 C10 100.3(4) . .
O71 Yb1 Yb4 61.4(2) . 7
O71 Yb1 O11 75.5(3) . .
O71 Yb1 O20 149.6(3) . .
O71 Yb1 O22 150.6(3) . .
O71 Yb1 O31 82.8(3) . .
O71 Yb1 C37 166.2(4) . .
O71 Yb1 C63 81.4(4) . .
O71 Yb1 O81 79.1(4) . .
O71 Yb1 C10 19.9(4) . .
O81 Yb1 Yb4 139.8(3) . 7
O81 Yb1 O20 106.0(3) . .
O81 Yb1 C37 90.1(4) . .
O81 Yb1 C63 27.3(3) . .
O81 Yb1 C10 93.2(4) . .
C10 Yb1 Yb4 51.3(3) . 7
O12 Yb2A O12 92.7(5) 6_556 .
O12 Yb2A O57 80.5(4) 6_556 .
O12 Yb2A O57 80.5(4) . .
O12 Yb2A H57C 79.4 6_556 .
O12 Yb2A H57C 98.0 . .
O12 Yb2A H57D 73.4 . .
O12 Yb2A H57D 96.5 6_556 .
O12 Yb2A O58 87.8(4) . .
O12 Yb2A O58 162.7(4) 6_556 .
O12 Yb2A O58 162.7(4) . 6_556
O12 Yb2A O58 87.8(4) 6_556 6_556
O12 Yb2A C85 86.7(4) 6_556 6_556
O12 Yb2A C85 172.2(4) . 6_556
O12 Yb2A C85 86.7(4) . .
O12 Yb2A C85 172.2(4) 6_556 .
O12 Yb2A O91 146.1(4) 6_556 .
O12 Yb2A O91 146.1(4) . 6_556
O12 Yb2A O91 88.1(4) 6_556 6_556
O12 Yb2A O91 88.1(4) . .
O57 Yb2A H57C 17.5 . .
O57 Yb2A H57D 17.2 . .
O57 Yb2A O58 116.6(3) . .
O57 Yb2A O58 116.6(3) . 6_556
O57 Yb2A C85 91.8(4) . .
O57 Yb2A C85 91.8(4) . 6_556
H57C Yb2A H57D 29.4 . .
O58 Yb2A H57C 117.6 . .
O58 Yb2A H57C 99.1 6_556 .
O58 Yb2A H57D 100.2 . .
O58 Yb2A H57D 123.7 6_556 .
O58 Yb2A O58 86.7(6) . 6_556
O58 Yb2A C85 95.1(4) 6_556 .
O58 Yb2A C85 25.1(3) 6_556 6_556
O58 Yb2A C85 95.1(4) . 6_556
O58 Yb2A C85 25.1(3) . .
C85 Yb2A H57C 74.2 6_556 .
C85 Yb2A H57C 92.9 . .
C85 Yb2A H57D 98.9 6_556 .
C85 Yb2A H57D 75.9 . .
C85 Yb2A C85 92.9(6) . 6_556
O86 Yb2A O12 83.4(4) . 6_556
O86 Yb2A O12 83.4(4) . .
O86 Yb2A O57 156.5(5) . .
O86 Yb2A H57C 162.8 . .
O86 Yb2A H57D 156.8 . .
O86 Yb2A O58 79.5(4) . 6_556
O86 Yb2A O58 79.5(4) . .
O86 Yb2A C85 104.2(4) . 6_556
O86 Yb2A C85 104.2(4) . .
O86 Yb2A O91 130.3(4) . .
O86 Yb2A O91 130.3(4) . 6_556
O91 Yb2A O57 66.2(4) . .
O91 Yb2A O57 66.2(4) 6_556 .
O91 Yb2A H57C 48.8 6_556 .
O91 Yb2A H57C 66.9 . .
O91 Yb2A H57D 72.8 6_556 .
O91 Yb2A H57D 51.4 . .
O91 Yb2A O58 101.1(4) . 6_556
O91 Yb2A O58 51.2(4) 6_556 6_556
O91 Yb2A O58 101.1(4) 6_556 .
O91 Yb2A O58 51.2(4) . .
O91 Yb2A C85 88.1(4) 6_556 .
O91 Yb2A C85 26.1(4) . .
O91 Yb2A C85 88.1(4) . 6_556
O91 Yb2A C85 26.1(4) 6_556 6_556
O91 Yb2A O91 73.2(6) . 6_556
O19 Yb3A H19A 17.3 . .
O19 Yb3A H19B 17.4 . .
O19 Yb3A H19C 17.0 . .
O19 Yb3A O36 152.5(5) . .
O19 Yb3A H36A 160.0 . .
O19 Yb3A H36B 152.8 . .
O19 Yb3A O46 131.0(3) . .
O19 Yb3A O46 131.0(3) . 6_557
O19 Yb3A O79 78.2(3) . 6_557
O19 Yb3A O79 78.2(3) . .
O19 Yb3A C104 104.3(4) . 6_557
O19 Yb3A C104 104.3(4) . .
H19A Yb3A H19B 29.9 . .
H19A Yb3A H19C 4.1 . .
H19A Yb3A H36A 143.9 . .
H19A Yb3A H36B 152.7 . .
H19B Yb3A H19C 31.5 . .
H19B Yb3A H36A 153.6 . .
H19B Yb3A H36B 135.7 . .
H19C Yb3A H36A 145.8 . .
H19C Yb3A H36B 156.8 . .
O32 Yb3A O19 83.9(3) 6_557 .
O32 Yb3A O19 83.9(3) . .
O32 Yb3A H19A 67.8 6_557 .
O32 Yb3A H19A 92.1 . .
O32 Yb3A H19B 66.6 . .
O32 Yb3A H19B 86.8 6_557 .
O32 Yb3A H19C 95.3 . .
O32 Yb3A H19C 70.2 6_557 .
O32 Yb3A O32 96.0(7) . 6_557
O32 Yb3A O36 77.8(3) . .
O32 Yb3A O36 77.8(3) 6_557 .
O32 Yb3A H36A 76.3 6_557 .
O32 Yb3A H36A 94.8 . .
O32 Yb3A H36B 69.3 . .
O32 Yb3A H36B 93.5 6_557 .
O32 Yb3A O46 85.9(5) . .
O32 Yb3A O46 144.8(4) . 6_557
O32 Yb3A O46 85.9(5) 6_557 6_557
O32 Yb3A O46 144.8(4) 6_557 .
O32 Yb3A O79 160.8(3) . 6_557
O32 Yb3A O79 89.3(4) . .
O32 Yb3A O79 160.8(3) 6_557 .
O32 Yb3A O79 89.3(4) 6_557 6_557
O32 Yb3A C104 85.1(5) . .
O32 Yb3A C104 85.1(5) 6_557 6_557
O32 Yb3A C104 171.8(4) . 6_557
O32 Yb3A C104 171.8(4) 6_557 .
O36 Yb3A H19A 143.0 . .
O36 Yb3A H19B 139.4 . .
O36 Yb3A H19C 146.4 . .
O36 Yb3A H36A 17.0 . .
O36 Yb3A H36B 17.0 . .
O36 Yb3A O46 68.3(3) . .
O36 Yb3A O46 68.3(3) . 6_557
O36 Yb3A O79 121.4(3) . .
O36 Yb3A O79 121.4(3) . 6_557
O36 Yb3A C104 94.5(4) . 6_557
O36 Yb3A C104 94.5(4) . .
H36A Yb3A H36B 29.4 . .
O46 Yb3A H19A 147.3 . .
O46 Yb3A H19A 120.5 6_557 .
O46 Yb3A H19B 148.4 6_557 .
O46 Yb3A H19B 125.2 . .
O46 Yb3A H19C 118.0 6_557 .
O46 Yb3A H19C 144.8 . .
O46 Yb3A H36A 51.4 6_557 .
O46 Yb3A H36A 68.6 . .
O46 Yb3A H36B 54.3 . .
O46 Yb3A H36B 75.5 6_557 .
O46 Yb3A O46 73.5(5) 6_557 .
O46 Yb3A O79 53.8(3) 6_557 6_557
O46 Yb3A O79 100.4(4) . 6_557
O46 Yb3A O79 100.4(4) 6_557 .
O46 Yb3A O79 53.8(3) . .
O46 Yb3A C104 88.6(4) . 6_557
O46 Yb3A C104 88.6(4) 6_557 .
O46 Yb3A C104 27.0(3) 6_557 6_557
O46 Yb3A C104 27.0(3) . .
O79 Yb3A H19A 93.6 . .
O79 Yb3A H19A 72.8 6_557 .
O79 Yb3A H19B 78.3 . .
O79 Yb3A H19B 95.4 6_557 .
O79 Yb3A H19C 91.0 . .
O79 Yb3A H19C 69.1 6_557 .
O79 Yb3A H36A 121.8 . .
O79 Yb3A H36A 104.4 6_557 .
O79 Yb3A H36B 128.9 6_557 .
O79 Yb3A H36B 105.6 . .
O79 Yb3A O79 80.2(5) 6_557 .
O79 Yb3A C104 92.4(4) . 6_557
O79 Yb3A C104 27.0(3) . .
O79 Yb3A C104 27.0(3) 6_557 6_557
O79 Yb3A C104 92.4(4) 6_557 .
C104 Yb3A H19A 120.4 . .
C104 Yb3A H19A 95.9 6_557 .
C104 Yb3A H19B 121.6 6_557 .
C104 Yb3A H19B 101.0 . .
C104 Yb3A H19C 117.9 . .
C104 Yb3A H19C 92.8 6_557 .
C104 Yb3A H36A 95.5 . .
C104 Yb3A H36A 77.5 6_557 .
C104 Yb3A H36B 102.5 6_557 .
C104 Yb3A H36B 79.2 . .
C104 Yb3A C104 92.7(6) 6_557 .
Yb1 Yb4 Yb1 107.681(18) 4_556 7_565
Yb1 Yb4 H10A 97.4 4_556 .
Yb1 Yb4 H10A 70.8 7_565 .
Yb1 Yb4 H10B 76.4 7_565 .
Yb1 Yb4 H10B 68.5 4_556 .
O10 Yb4 Yb1 81.6(3) . 7_565
O10 Yb4 Yb1 81.6(3) . 4_556
O10 Yb4 H10A 17.0 . .
O10 Yb4 H10B 17.1 . .
O10 Yb4 O11 76.8(4) . 7_565
O10 Yb4 O11 76.8(4) . 4_556
O10 Yb4 C15 74.9(5) . 7_565
H10A Yb4 H10B 29.4 . .
O11 Yb4 Yb1 28.44(14) 4_556 4_556
O11 Yb4 Yb1 28.44(14) 7_565 7_565
O11 Yb4 Yb1 79.24(14) 4_556 7_565
O11 Yb4 Yb1 79.24(14) 7_565 4_556
O11 Yb4 H10A 73.8 7_565 .
O11 Yb4 H10A 88.0 4_556 .
O11 Yb4 H10B 64.5 7_565 .
O11 Yb4 H10B 60.0 4_556 .
O11 Yb4 O11 50.8(3) 4_556 7_565
O11 Yb4 C15 25.41(14) 4_556 7_565
O11 Yb4 C15 25.41(14) 7_565 7_565
C15 Yb4 Yb1 53.844(9) 7_565 7_565
C15 Yb4 Yb1 53.844(9) 7_565 4_556
C15 Yb4 H10A 79.5 7_565 .
C15 Yb4 H10B 58.5 7_565 .
O98 Yb4 Yb1 64.28(19) 6_557 4_556
O98 Yb4 Yb1 64.28(19) . 7_565
O98 Yb4 Yb1 122.6(2) . 4_556
O98 Yb4 Yb1 122.6(2) 6_557 7_565
O98 Yb4 O10 142.2(2) . .
O98 Yb4 O10 142.2(2) 6_557 .
O98 Yb4 H10A 126.3 . .
O98 Yb4 H10A 159.2 6_557 .
O98 Yb4 H10B 140.6 . .
O98 Yb4 H10B 132.5 6_557 .
O98 Yb4 O11 110.0(3) . 4_556
O98 Yb4 O11 110.0(3) 6_557 7_565
O98 Yb4 O11 80.0(2) . 7_565
O98 Yb4 O11 80.0(2) 6_557 4_556
O98 Yb4 C15 95.8(3) 6_557 7_565
O98 Yb4 C15 95.8(3) . 7_565
O98 Yb4 O98 74.1(4) 6_557 .
O98 Yb4 O142 77.5(4) . .
O98 Yb4 O142 147.2(4) . 6_557
O98 Yb4 O142 147.2(4) 6_557 .
O98 Yb4 O142 77.5(4) 6_557 6_557
O98 Yb4 O2 82.9(4) . .
O98 Yb4 O2 82.9(4) 6_557 .
O142 Yb4 Yb1 55.2(3) . 7_565
O142 Yb4 Yb1 147.7(3) . 4_556
O142 Yb4 Yb1 147.7(3) 6_557 7_565
O142 Yb4 Yb1 55.2(3) 6_557 4_556
O142 Yb4 O10 69.6(3) 6_557 .
O142 Yb4 O10 69.6(3) . .
O142 Yb4 H10A 83.8 6_557 .
O142 Yb4 H10A 52.7 . .
O142 Yb4 H10B 71.8 6_557 .
O142 Yb4 H10B 80.3 . .
O142 Yb4 O11 125.8(3) . 4_556
O142 Yb4 O11 125.8(3) 6_557 7_565
O142 Yb4 O11 80.4(3) . 7_565
O142 Yb4 O11 80.4(3) 6_557 4_556
O142 Yb4 C15 103.1(3) 6_557 7_565
O142 Yb4 C15 103.1(3) . 7_565
O142 Yb4 O142 122.6(6) . 6_557
O2 Yb4 Yb1 126.120(18) . 4_556
O2 Yb4 Yb1 126.120(18) . 7_565
O2 Yb4 O10 106.8(7) . .
O2 Yb4 H10A 102.1 . .
O2 Yb4 H10B 123.2 . .
O2 Yb4 O11 154.51(15) . 7_565
O2 Yb4 O11 154.51(15) . 4_556
O2 Yb4 C15 178.3(5) . 7_565
O2 Yb4 O142 77.6(4) . 6_557
O2 Yb4 O142 77.6(4) . .
C15 C5 H5A 109.5 . .
C15 C5 H5B 109.5 . .
C15 C5 H5C 109.5 . .
Yb4 O10 H10A 109.6 . .
Yb4 O10 H10B 108.9 . .
H10A O10 H10B 109.5 . .
Yb1 O11 Yb4 120.9(2) . 7
C15 O11 Yb1 143.5(6) . .
C15 O11 Yb4 95.6(6) . 7
C105 O12 Yb2A 133.5(10) . .
C105 O12 Yb2B 124.7(11) . .
Yb2B O12 Yb2A 10.6(4) . .
C54 O14 Yb1 148.7(7) . .
C5 C15 Yb4 178.7(10) . 7
O11 C15 Yb4 59.0(5) . 7
O11 C15 Yb4 59.0(5) 6_557 7
O11 C15 C5 121.1(5) . .
O11 C15 C5 121.1(5) 6_557 .
O11 C15 O11 117.9(11) . 6_557
Yb3A O19 H19A 109.3 . .
Yb3A O19 H19B 109.2 . .
Yb3A O19 H19C 111.3 . .
Yb3A O19 H19D 118.3 . .
Yb3A O19 Yb3B 12.25(17) . .
H19A O19 H19B 109.5 . .
H19A O19 H19C 13.3 . .
H19A O19 H19D 100.5 . .
H19B O19 H19C 119.3 . .
H19B O19 H19D 10.5 . .
H19C O19 H19D 109.5 . .
Yb3B O19 H19A 104.6 . .
Yb3B O19 H19B 101.2 . .
Yb3B O19 H19C 109.4 . .
Yb3B O19 H19D 109.3 . .
C37 O20 Yb1 91.7(6) . .
C37 O22 Yb1 94.8(6) . .
C102 O26 Yb1 136.3(7) 7 .
C63 O31 Yb1 92.5(6) . .
C176 O32 Yb3A 141.5(11) . .
C176 O32 Yb3B 118.6(11) . .
Yb3B O32 Yb3A 23.5(2) . .
C56 C34 C102 120.4(10) . .
C127 C34 C56 118.4(10) . .
C127 C34 C102 121.0(10) . .
Yb3A O36 H36A 109.5 . .
Yb3A O36 H36B 109.5 . .
H36A O36 H36B 109.5 . .
Yb3B O36 Yb3A 10.4(3) . .
Yb3B O36 H36A 116.3 . .
Yb3B O36 H36B 112.3 . .
O20 C37 Yb1 61.3(5) . .
O20 C37 O22 119.3(10) . .
O20 C37 C73 120.8(10) . .
O22 C37 Yb1 58.1(5) . .
O22 C37 C73 119.9(10) . .
C73 C37 Yb1 177.1(9) . .
C165 C39 C109 118.3(10) . .
C165 C39 C166 118.5(10) . .
C166 C39 C109 123.1(10) . .
C45 C41 H41 118.7 . .
C45 C41 C99 122.6(9) . .
C99 C41 H41 118.7 . .
C12 C42 C176 120.8(15) . .
C12 C42 C0AA 117.6(15) . .
C0AA C42 C176 121.5(15) . .
C50 C44 C67 118.0(9) . .
C50 C44 C87 121.4(9) . .
C67 C44 C87 120.6(9) . .
C41 C45 C80 122.4(9) . .
C41 C45 C129 117.5(9) . .
C129 C45 C80 120.2(9) . .
Yb3A O46 Yb3B 21.7(2) . .
C104 O46 Yb3A 94.8(8) . .
C104 O46 Yb3B 114.2(9) . .
C56 C48 H48 119.7 . .
C59 C48 H48 119.7 . .
C59 C48 C56 120.6(11) . .
C61 C49 H49 119.5 . .
C108 C49 H49 119.5 . .
C108 C49 C61 121.1(10) . .
C44 C50 H50 119.1 . .
C44 C50 C80 121.8(9) . .
C80 C50 H50 119.1 . .
C70 C51 C59 121.2(9) . .
C70 C51 C77 118.6(9) . .
C77 C51 C59 120.1(9) . .
C88 C52 H52 118.2 . .
C132 C52 H52 118.2 . .
C132 C52 C88 123.6(10) . .
C68 C53 H53 118.6 . .
C68 C53 C72 122.7(10) . .
C72 C53 H53 118.6 . .
O14 C54 C108 115.3(9) . .
O84 C54 O14 125.3(9) . .
O84 C54 C108 119.4(9) . .
C61 C55 C72 118.9(10) . .
C92 C55 C61 117.3(9) . .
C92 C55 C72 123.8(10) . .
C34 C56 H56 119.6 . .
C48 C56 C34 120.8(10) . .
C48 C56 H56 119.6 . .
Yb2A O57 H57A 109.3 . .
Yb2A O57 H57B 109.4 . .
Yb2A O57 H57C 105.0 . .
Yb2A O57 H57D 107.1 . .
H57A O57 H57B 109.5 . .
H57A O57 H57C 4.6 . .
H57A O57 H57D 109.0 . .
H57B O57 H57C 110.2 . .
H57B O57 H57D 2.9 . .
H57C O57 H57D 109.5 . .
Yb2B O57 Yb2A 6.5(4) . .
Yb2B O57 H57A 113.5 . .
Yb2B O57 H57B 111.4 . .
Yb2B O57 H57C 109.3 . .
Yb2B O57 H57D 109.4 . .
Yb2A O58 Yb2B 6.6(2) . .
C85 O58 Yb2A 91.0(10) . .
C85 O58 Yb2B 86.1(10) . .
C48 C59 C51 120.8(10) . .
C90 C59 C48 118.8(10) . .
C90 C59 C51 120.4(10) . .
C49 C61 C55 120.3(10) . .
C49 C61 H61 119.8 . .
C55 C61 H61 119.8 . .
C110 C62 C105 117.1(12) . .
C110 C62 C133 117.7(11) . .
C133 C62 C105 125.2(13) . .
O31 C63 Yb1 60.1(5) . .
O31 C63 C94 119.7(9) . .
O81 C63 Yb1 60.6(5) . .
O81 C63 O31 120.4(9) . .
O81 C63 C94 119.9(9) . .
C94 C63 Yb1 172.4(9) . .
C13 C65 C132 126.9(13) . .
C13 C65 C14 113.0(14) . .
C14 C65 C132 119.2(13) . .
C92 C66 H66 121.1 . .
C92 C66 C108 117.7(10) . .
C108 C66 H66 121.1 . .
C44 C67 H67 119.3 . .
C109 C67 C44 121.5(9) . .
C109 C67 H67 119.3 . .
C53 C68 C89 120.5(10) . .
C53 C68 C93 117.8(10) . .
C93 C68 C89 121.3(10) . .
C51 C70 H70 119.1 . .
C51 C70 C132 121.8(10) . .
C132 C70 H70 119.1 . .
C10 O71 Yb1 121.5(10) . .
C53 C72 C55 121.9(9) . .
C53 C72 C107 119.5(10) . .
C107 C72 C55 118.6(10) . .
C82 C73 C37 123.7(12) . .
C1AA C73 C37 119.0(12) . .
C1AA C73 C82 117.3(12) . .
C168 C76 C88 124.1(12) . .
C2AA C76 C88 120.4(12) . .
C2AA C76 C168 115.4(12) . .
C51 C77 H77 119.5 . .
C88 C77 C51 121.0(10) . .
C88 C77 H77 119.5 . .
C80 C78 H78 119.7 . .
C80 C78 C109 120.6(9) . .
C109 C78 H78 119.7 . .
C104 O79 Yb3A 90.3(8) . .
C50 C80 C45 121.0(9) . .
C78 C80 C45 120.0(9) . .
C78 C80 C50 119.1(9) . .
C63 O81 Yb1 92.1(6) . .
C73 C82 H82 119.5 . .
C168 C82 C73 121.0(13) . .
C168 C82 H82 119.5 . .
Yb2A C85 Yb2B 7.9(2) . .
O58 C85 Yb2A 63.9(9) . .
O58 C85 O91 122.1(15) . .
O58 C85 C178 120.3(13) . .
O58 C85 Yb2B 70.7(10) . .
O91 C85 Yb2A 58.4(8) . .
O91 C85 C178 117.4(14) . .
O91 C85 Yb2B 52.1(8) . .
C178 C85 Yb2A 171.1(10) . .
C178 C85 Yb2B 163.7(10) . .
Yb2A O86 H86A 125.3 . .
Yb2A O86 H86B 125.3 . .
Yb2A O86 H86C 124.8 . .
Yb2A O86 H86D 124.8 . .
Yb2A O86 Yb2B 8.3(3) . .
H86A O86 H86B 109.5 . .
H86A O86 H86C 4.7 . .
H86A O86 H86D 109.7 . .
H86B O86 H86C 109.7 . .
H86B O86 H86D 4.7 . .
H86C O86 H86D 109.5 . .
Yb2B O86 H86A 124.9 . .
Yb2B O86 H86B 124.9 . .
Yb2B O86 H86C 125.3 . .
Yb2B O86 H86D 125.3 . .
C161 C87 C44 119.0(11) . .
C163 C87 C44 123.4(10) . .
C163 C87 C161 117.4(11) . .
C52 C88 C76 118.3(10) . .
C77 C88 C52 118.3(9) . .
C77 C88 C76 123.4(10) . .
C148 C89 C68 123.1(11) . .
C148 C89 C11 118.7(12) . .
C11 C89 C68 117.8(11) . .
C59 C90 H90 119.5 . .
C59 C90 C127 121.1(11) . .
C127 C90 H90 119.5 . .
Yb2A O91 Yb2B 10.5(3) . .
C85 O91 Yb2A 95.5(10) . .
C85 O91 Yb2B 104.3(11) . .
C55 C92 C66 123.0(10) . .
C55 C92 H92 118.5 . .
C66 C92 H92 118.5 . .
C68 C93 H93 118.9 . .
C68 C93 C164 122.3(10) . .
C164 C93 H93 118.9 . .
C99 C94 C63 120.4(9) . .
C134 C94 C63 121.4(9) . .
C134 C94 C99 118.0(9) . .
C102 O98 Yb4 140.7(7) . .
C41 C99 C94 119.8(9) . .
C41 C99 H99 120.1 . .
C94 C99 H99 120.1 . .
O26 C102 C34 117.9(10) 7_565 .
O98 C102 O26 123.6(9) . 7_565
O98 C102 C34 118.6(10) . .
Yb3A C104 Yb3B 15.90(15) . .
O46 C104 Yb3A 58.2(7) . .
O46 C104 C128 117.9(13) . .
O46 C104 Yb3B 44.4(6) . .
O79 C104 Yb3A 62.7(7) . .
O79 C104 O46 120.4(13) . .
O79 C104 C128 121.6(12) . .
O79 C104 Yb3B 77.9(8) . .
C128 C104 Yb3A 174.6(10) . .
C128 C104 Yb3B 158.9(10) . .
O12 C105 C62 114.9(13) . .
O12 C105 O123 129.5(14) . .
O12 C105 Yb2B 35.7(7) . .
C62 C105 Yb2B 150.5(11) . .
O123 C105 C62 115.5(13) . .
O123 C105 Yb2B 94.0(9) . .
C72 C107 H107 120.3 . .
C164 C107 C72 119.4(11) . .
C164 C107 H107 120.3 . .
C49 C108 C54 120.4(9) . .
C49 C108 C66 120.6(9) . .
C66 C108 C54 118.9(9) . .
C67 C109 C39 119.3(9) . .
C67 C109 C78 119.0(9) . .
C78 C109 C39 121.6(9) . .
C62 C110 H110 119.9 . .
C62 C110 C165 120.3(13) . .
C165 C110 H110 119.9 . .
C34 C127 C90 120.3(11) . .
C34 C127 H127 119.8 . .
C90 C127 H127 119.8 . .
C159 C128 C104 123.6(13) . .
C18 C128 C104 118.0(13) . .
C18 C128 C159 118.3(12) . .
C45 C129 H129 119.9 . .
C134 C129 C45 120.2(10) . .
C134 C129 H129 119.9 . .
C149 C131 H131 118.3 . .
C149 C131 C163 123.4(12) . .
C163 C131 H131 118.3 . .
C52 C132 C65 119.9(10) . .
C52 C132 C70 116.6(10) . .
C70 C132 C65 123.2(10) . .
C62 C133 H133 118.6 . .
C62 C133 C166 122.9(12) . .
C166 C133 H133 118.6 . .
C94 C134 C129 121.7(10) . .
C94 C134 H134 119.1 . .
C129 C134 H134 119.1 . .
C10 O142 Yb4 135.2(10) 7_565 .
C89 C148 H148 119.2 . .
C89 C148 C159 121.6(12) . .
C159 C148 H148 119.2 . .
C131 C149 C2 117.3(12) . .
C131 C149 C10 121.4(13) . 7_665
C2 C149 C10 121.0(13) . 7_665
C128 C159 H159 120.6 . .
C148 C159 C128 118.8(13) . .
C148 C159 H159 120.6 . .
C87 C161 H161 120.6 . .
C87 C161 C2 118.8(14) . .
C2 C161 H161 120.6 . .
C87 C163 H163 119.2 . .
C131 C163 C87 121.6(12) . .
C131 C163 H163 119.2 . .
C93 C164 C8 120.5(10) . .
C107 C164 C93 118.2(11) . .
C107 C164 C8 121.3(11) . .
C39 C165 C110 121.5(12) . .
C39 C165 H165 119.2 . .
C110 C165 H165 119.2 . .
C39 C166 C133 118.9(11) . .
C39 C166 H166 120.5 . .
C133 C166 H166 120.5 . .
C76 C168 H168 119.0 . .
C82 C168 C76 122.0(13) . .
C82 C168 H168 119.0 . .
C176 O169 Yb3B 71.3(9) . .
O32 C176 C42 119.1(15) . .
O32 C176 O169 123.6(16) . .
O32 C176 Yb3B 39.6(8) . .
C42 C176 Yb3B 157.8(12) . .
O169 C176 C42 116.9(15) . .
O169 C176 Yb3B 84.0(10) . .
C3 C178 C85 120.4(14) 1_565 .
C9 C178 C85 117.5(14) . .
C9 C178 C3 122.0(13) . 1_565
O147 O147 H14A 149.1 3_556 .
O147 O147 H14B 70.9 3_556 .
H14A O147 H14B 90.2 . .
O160 O160 H16A 109.4 3_556 .
O160 O160 H16B 109.5 3_556 .
H16A O160 H16B 109.5 . .
O19 Yb3B H36A 160.7 . .
O19 Yb3B H36B 157.4 . .
O19 Yb3B C104 81.5(4) . 6_557
O19 Yb3B C104 81.5(4) . .
O19 Yb3B O169 115.7(3) . 6_557
O19 Yb3B O169 115.7(3) . .
O32 Yb3B O19 71.1(4) . .
O32 Yb3B O19 71.1(4) 6_557 .
O32 Yb3B O32 107.8(9) . 6_557
O32 Yb3B H36A 128.2 . .
O32 Yb3B H36A 98.5 6_557 .
O32 Yb3B H36B 89.8 . .
O32 Yb3B H36B 128.1 6_557 .
O32 Yb3B O46 158.3(6) . 6_557
O32 Yb3B O46 158.3(6) 6_557 .
O32 Yb3B O46 88.9(5) . .
O32 Yb3B O46 88.9(5) 6_557 6_557
O32 Yb3B C104 79.0(5) 6_557 6_557
O32 Yb3B C104 147.1(5) . 6_557
O32 Yb3B C104 79.0(5) . .
O32 Yb3B C104 147.1(5) 6_557 .
O32 Yb3B O169 46.4(4) . .
O32 Yb3B O169 46.4(4) 6_557 6_557
O32 Yb3B O169 110.3(6) . 6_557
O32 Yb3B O169 110.3(6) 6_557 .
O32 Yb3B C176 21.8(4) . .
O32 Yb3B C176 110.8(7) 6_557 .
O32 Yb3B C176 21.8(4) 6_557 6_557
O32 Yb3B C176 110.8(7) . 6_557
O36 Yb3B O19 175.1(7) . .
O36 Yb3B O32 106.3(5) . 6_557
O36 Yb3B O32 106.3(5) . .
O36 Yb3B H36A 22.1 . .
O36 Yb3B H36B 23.3 . .
O36 Yb3B O46 81.2(5) . .
O36 Yb3B O46 81.2(5) . 6_557
O36 Yb3B C104 102.2(5) . 6_557
O36 Yb3B C104 102.2(5) . .
O36 Yb3B O169 61.0(5) . .
O36 Yb3B O169 61.0(5) . 6_557
O36 Yb3B C176 85.0(5) . .
O36 Yb3B C176 85.0(5) . 6_557
H36A Yb3B H36B 40.4 . .
O46 Yb3B O19 102.7(4) . .
O46 Yb3B O19 102.7(4) 6_557 .
O46 Yb3B H36A 80.8 . .
O46 Yb3B H36A 59.9 6_557 .
O46 Yb3B H36B 90.6 6_557 .
O46 Yb3B H36B 63.8 . .
O46 Yb3B O46 71.9(6) 6_557 .
O46 Yb3B C104 79.5(4) 6_557 .
O46 Yb3B C104 21.5(3) . .
O46 Yb3B C104 21.5(3) 6_557 6_557
O46 Yb3B C104 79.5(4) . 6_557
O46 Yb3B O169 140.7(4) 6_557 .
O46 Yb3B O169 140.7(4) . 6_557
O46 Yb3B O169 91.2(4) . .
O46 Yb3B O169 91.2(4) 6_557 6_557
O46 Yb3B C176 89.9(5) 6_557 6_557
O46 Yb3B C176 158.6(6) . 6_557
O46 Yb3B C176 89.9(5) . .
O46 Yb3B C176 158.6(6) 6_557 .
C104 Yb3B H36A 80.5 6_557 .
C104 Yb3B H36A 101.9 . .
C104 Yb3B H36B 111.7 6_557 .
C104 Yb3B H36B 83.1 . .
C104 Yb3B C104 79.2(6) 6_557 .
O169 Yb3B H36A 60.3 6_557 .
O169 Yb3B H36A 83.0 . .
O169 Yb3B H36B 50.5 . .
O169 Yb3B H36B 81.7 6_557 .
O169 Yb3B C104 97.7(4) . .
O169 Yb3B C104 162.1(4) . 6_557
O169 Yb3B C104 97.7(4) 6_557 6_557
O169 Yb3B C104 162.1(4) 6_557 .
O169 Yb3B O169 79.7(6) . 6_557
C176 Yb3B O19 92.1(4) 6_557 .
C176 Yb3B O19 92.1(4) . .
C176 Yb3B H36A 107.0 . .
C176 Yb3B H36A 80.2 6_557 .
C176 Yb3B H36B 70.8 . .
C176 Yb3B H36B 106.3 6_557 .
C176 Yb3B C104 166.1(6) 6_557 .
C176 Yb3B C104 87.6(5) . .
C176 Yb3B C104 166.1(6) . 6_557
C176 Yb3B C104 87.6(5) 6_557 6_557
C176 Yb3B O169 24.6(4) 6_557 6_557
C176 Yb3B O169 96.2(6) . 6_557
C176 Yb3B O169 96.2(6) 6_557 .
C176 Yb3B O169 24.6(4) . .
C176 Yb3B C176 105.1(10) . 6_557
Yb4 O2 H2A 125.3 . .
Yb4 O2 H2B 125.3 . .
H2A O2 H2B 109.5 . .
C42 C12 H12 118.8 . .
C42 C12 C14 122.4(15) . 5_556
C14 C12 H12 118.8 5_556 .
C65 C13 H13 117.7 . .
C65 C13 C0AA 124.6(14) . 5_556
C0AA C13 H13 117.7 5_556 .
C65 C14 C12 119.7(15) . 5_556
C65 C14 H14 120.1 . .
C12 C14 H14 120.1 5_556 .
C42 C0AA C13 119.7(16) . 5_556
C42 C0AA H0AA 120.1 . .
C13 C0AA H0AA 120.1 5_556 .
C149 C2 C161 120.9(14) . .
C149 C2 H2 119.5 . .
C161 C2 H2 119.5 . .
C178 C3 H3 122.4 1_545 .
C19 C3 C178 115.3(14) . 1_545
C19 C3 H3 122.4 . .
C8 C4 H4 119.1 . .
C9 C4 H4 119.1 1_545 .
C9 C4 C8 121.8(14) 1_545 .
C4 C8 C164 116.8(12) . .
C19 C8 C164 123.4(11) . .
C19 C8 C4 119.5(12) . .
C178 C9 C4 120.2(15) . 1_565
C178 C9 H9 119.9 . .
C4 C9 H9 119.9 1_565 .
O71 C10 Yb1 38.6(7) . .
O71 C10 O142 123.4(13) . 7
O71 C10 C149 119.3(14) . 7_655
O142 C10 Yb1 95.3(9) 7 .
O142 C10 C149 117.1(14) 7 7_655
C149 C10 Yb1 134.6(11) 7_655 .
C89 C11 H11 119.3 . .
C89 C11 C18 121.3(13) . .
C18 C11 H11 119.3 . .
C128 C18 C11 120.3(13) . .
C128 C18 H18 119.9 . .
C11 C18 H18 119.9 . .
C3 C19 H19 119.8 . .
C8 C19 C3 120.4(13) . .
C8 C19 H19 119.8 . .
C73 C1AA H1AA 119.9 . .
C73 C1AA C2AA 120.2(13) . .
C2AA C1AA H1AA 119.9 . .
C76 C2AA C1AA 123.3(13) . .
C76 C2AA H2AA 118.4 . .
C1AA C2AA H2AA 118.4 . .
O12 Yb2B O12 103.5(8) . 6_556
O12 Yb2B H57A 89.7 6_556 .
O12 Yb2B H57A 112.4 . .
O12 Yb2B H57B 83.3 . .
O12 Yb2B H57B 111.5 6_556 .
O12 Yb2B H57C 90.1 6_556 .
O12 Yb2B H57C 113.3 . .
O12 Yb2B H57D 112.2 6_556 .
O12 Yb2B H57D 83.6 . .
O12 Yb2B O58 83.5(4) 6_556 6_556
O12 Yb2B O58 147.4(8) 6_556 .
O12 Yb2B O58 83.5(4) . .
O12 Yb2B O58 147.4(8) . 6_556
O12 Yb2B C85 85.0(4) . .
O12 Yb2B C85 167.7(8) . 6_556
O12 Yb2B C85 85.0(4) 6_556 6_556
O12 Yb2B C85 167.7(8) 6_556 .
O12 Yb2B O86 80.6(5) 6_556 .
O12 Yb2B O86 80.6(5) . .
O12 Yb2B O91 159.9(7) 6_556 .
O12 Yb2B O91 159.9(7) . 6_556
O12 Yb2B O91 91.2(4) . .
O12 Yb2B O91 91.2(4) 6_556 6_556
O12 Yb2B C105 19.6(4) 6_556 6_556
O12 Yb2B C105 104.8(7) . 6_556
O12 Yb2B C105 19.6(4) . .
O12 Yb2B C105 104.8(7) 6_556 .
O57 Yb2B O12 94.0(7) . .
O57 Yb2B O12 94.0(7) . 6_556
O57 Yb2B H57A 18.3 . .
O57 Yb2B H57B 18.8 . .
O57 Yb2B H57C 19.3 . .
O57 Yb2B H57D 19.2 . .
O57 Yb2B O58 117.5(5) . .
O57 Yb2B O58 117.5(5) . 6_556
O57 Yb2B C85 94.2(5) . .
O57 Yb2B C85 94.2(5) . 6_556
O57 Yb2B O86 171.3(9) . .
O57 Yb2B O91 71.0(5) . .
O57 Yb2B O91 71.0(5) . 6_556
O57 Yb2B C105 74.4(6) . .
O57 Yb2B C105 74.4(6) . 6_556
H57A Yb2B H57B 32.7 . .
H57A Yb2B H57C 1.2 . .
H57A Yb2B H57D 32.7 . .
H57B Yb2B H57C 33.1 . .
H57B Yb2B H57D 0.8 . .
H57C Yb2B H57D 33.2 . .
O58 Yb2B H57A 99.3 6_556 .
O58 Yb2B H57A 117.4 . .
O58 Yb2B H57B 100.8 . .
O58 Yb2B H57B 124.2 6_556 .
O58 Yb2B H57C 116.6 . .
O58 Yb2B H57C 98.3 6_556 .
O58 Yb2B H57D 123.7 6_556 .
O58 Yb2B H57D 100.1 . .
O58 Yb2B O58 75.0(7) . 6_556
O58 Yb2B C85 84.6(6) . 6_556
O58 Yb2B C85 23.3(3) 6_556 6_556
O58 Yb2B C85 23.3(3) . .
O58 Yb2B C85 84.6(6) 6_556 .
O58 Yb2B C105 165.5(7) 6_556 .
O58 Yb2B C105 165.5(7) . 6_556
O58 Yb2B C105 92.3(4) . .
O58 Yb2B C105 92.3(4) 6_556 6_556
C85 Yb2B H57A 95.3 . .
C85 Yb2B H57A 76.1 6_556 .
C85 Yb2B H57B 102.0 6_556 .
C85 Yb2B H57B 77.9 . .
C85 Yb2B H57C 75.1 6_556 .
C85 Yb2B H57C 94.6 . .
C85 Yb2B H57D 101.5 6_556 .
C85 Yb2B H57D 77.2 . .
C85 Yb2B C85 85.2(7) . 6_556
O86 Yb2B H57A 165.5 . .
O86 Yb2B H57B 161.8 . .
O86 Yb2B H57C 165.0 . .
O86 Yb2B H57D 161.8 . .
O86 Yb2B O58 69.0(5) . .
O86 Yb2B O58 69.0(5) . 6_556
O86 Yb2B C85 92.2(6) . 6_556
O86 Yb2B C85 92.2(6) . .
O86 Yb2B C105 100.1(5) . 6_556
O86 Yb2B C105 100.1(5) . .
O91 Yb2B H57A 71.9 . .
O91 Yb2B H57A 53.2 6_556 .
O91 Yb2B H57B 78.5 6_556 .
O91 Yb2B H57B 56.0 . .
O91 Yb2B H57C 71.3 . .
O91 Yb2B H57C 52.2 6_556 .
O91 Yb2B H57D 78.1 6_556 .
O91 Yb2B H57D 55.2 . .
O91 Yb2B O58 91.5(6) . 6_556
O91 Yb2B O58 46.7(4) 6_556 6_556
O91 Yb2B O58 91.5(6) 6_556 .
O91 Yb2B O58 46.7(4) . .
O91 Yb2B C85 23.6(4) 6_556 6_556
O91 Yb2B C85 82.9(6) 6_556 .
O91 Yb2B C85 82.9(6) . 6_556
O91 Yb2B C85 23.6(4) . .
O91 Yb2B O86 115.8(7) . .
O91 Yb2B O86 115.8(7) 6_556 .
O91 Yb2B O91 71.6(7) . 6_556
O91 Yb2B C105 142.8(7) 6_556 .
O91 Yb2B C105 84.6(4) 6_556 6_556
O91 Yb2B C105 142.8(7) . 6_556
O91 Yb2B C105 84.6(4) . .
C105 Yb2B H57A 92.8 . .
C105 Yb2B H57A 71.0 6_556 .
C105 Yb2B H57B 64.4 . .
C105 Yb2B H57B 92.1 6_556 .
C105 Yb2B H57C 93.7 . .
C105 Yb2B H57C 71.6 6_556 .
C105 Yb2B H57D 92.8 6_556 .
C105 Yb2B H57D 64.8 . .
C105 Yb2B C85 165.3(6) 6_556 .
C105 Yb2B C85 165.3(6) . 6_556
C105 Yb2B C85 86.3(4) . .
C105 Yb2B C85 86.3(4) 6_556 6_556
C105 Yb2B C105 99.3(8) 6_556 .
H1A O1 H1B 109.5 . .

loop_
_geom_bond_atom_site_label_1
_geom_bond_atom_site_label_2
_geom_bond_distance
_geom_bond_site_symmetry_2
Yb1 Yb4 4.1962(5) 7
Yb1 O11 2.328(6) .
Yb1 O14 2.232(6) .
Yb1 O20 2.408(7) .
Yb1 O22 2.338(7) .
Yb1 O26 2.263(7) .
Yb1 O31 2.391(7) .
Yb1 C37 2.745(11) .
Yb1 C63 2.755(10) .
Yb1 O71 2.263(8) .
Yb1 O81 2.401(7) .
Yb1 C10 3.095(15) .
Yb2A O12 2.269(9) .
Yb2A O12 2.269(9) 6_556
Yb2A O57 2.378(13) .
Yb2A H57C 2.7243 .
Yb2A H57D 2.7508 .
Yb2A O58 2.490(12) 6_556
Yb2A O58 2.490(12) .
Yb2A C85 2.772(15) .
Yb2A C85 2.772(15) 6_556
Yb2A O86 2.221(14) .
Yb2A O91 2.371(11) 6_556
Yb2A O91 2.371(11) .
Yb3A O19 2.288(12) .
Yb3A H19A 2.6913 .
Yb3A H19B 2.6899 .
Yb3A H19C 2.7151 .
Yb3A O32 2.249(9) 6_557
Yb3A O32 2.249(9) .
Yb3A O36 2.335(11) .
Yb3A H36A 2.7379 .
Yb3A H36B 2.7380 .
Yb3A O46 2.361(9) 6_557
Yb3A O46 2.361(9) .
Yb3A O79 2.458(9) .
Yb3A O79 2.458(9) 6_557
Yb3A C104 2.767(14) .
Yb3A C104 2.767(14) 6_557
Yb4 Yb1 4.1962(5) 7_565
Yb4 Yb1 4.1962(5) 4_556
Yb4 O10 2.333(17) .
Yb4 H10A 2.7375 .
Yb4 H10B 2.7300 .
Yb4 O11 2.495(6) 7_565
Yb4 O11 2.495(6) 4_556
Yb4 C15 2.899(12) 7_565
Yb4 O98 2.251(8) .
Yb4 O98 2.251(8) 6_557
Yb4 O142 2.292(11) .
Yb4 O142 2.292(11) 6_557
Yb4 O2 2.269(12) .
C5 H5A 0.9600 .
C5 H5B 0.9600 .
C5 H5C 0.9600 .
C5 C15 1.434(19) .
O10 H10A 0.8498 .
O10 H10B 0.8502 .
O11 Yb4 2.495(6) 7
O11 C15 1.250(8) .
O12 C105 1.200(16) .
O12 Yb2B 2.090(12) .
O14 C54 1.256(11) .
C15 Yb4 2.899(12) 7
C15 O11 1.250(8) 6_557
O19 H19A 0.8497 .
O19 H19B 0.8498 .
O19 H19C 0.8500 .
O19 H19D 0.8497 .
O19 Yb3B 2.989(13) .
O20 C37 1.248(12) .
O22 C37 1.257(12) .
O26 C102 1.274(13) 7
O31 C63 1.269(12) .
O32 C176 1.207(18) .
O32 Yb3B 2.068(10) .
C34 C56 1.388(14) .
C34 C102 1.486(14) .
C34 C127 1.364(15) .
O36 H36A 0.8500 .
O36 H36B 0.8502 .
O36 Yb3B 1.505(12) .
C37 C73 1.493(16) .
C39 C109 1.482(14) .
C39 C165 1.388(16) .
C39 C166 1.388(15) .
C41 H41 0.9300 .
C41 C45 1.359(14) .
C41 C99 1.386(13) .
C42 C176 1.52(2) .
C42 C12 1.28(2) .
C42 C0AA 1.32(2) .
C44 C50 1.377(14) .
C44 C67 1.416(14) .
C44 C87 1.475(14) .
C45 C80 1.486(13) .
C45 C129 1.411(14) .
O46 C104 1.259(15) .
O46 Yb3B 2.406(10) .
C48 H48 0.9300 .
C48 C56 1.382(15) .
C48 C59 1.368(15) .
C49 H49 0.9300 .
C49 C61 1.365(14) .
C49 C108 1.344(14) .
C50 H50 0.9300 .
C50 C80 1.403(14) .
C51 C59 1.498(14) .
C51 C70 1.390(15) .
C51 C77 1.417(14) .
C52 H52 0.9300 .
C52 C88 1.402(15) .
C52 C132 1.377(15) .
C53 H53 0.9300 .
C53 C68 1.377(15) .
C53 C72 1.382(15) .
C54 O84 1.228(12) .
C54 C108 1.521(13) .
C55 C61 1.414(15) .
C55 C72 1.486(15) .
C55 C92 1.353(15) .
C56 H56 0.9300 .
O57 H57A 0.8500 .
O57 H57B 0.8500 .
O57 H57C 0.8499 .
O57 H57D 0.8500 .
O57 Yb2B 2.01(2) .
O58 C85 1.175(16) .
O58 Yb2B 2.808(19) .
C59 C90 1.362(16) .
C61 H61 0.9300 .
C62 C105 1.523(14) .
C62 C110 1.373(19) .
C62 C133 1.388(18) .
C63 O81 1.264(12) .
C63 C94 1.491(14) .
C65 C132 1.470(17) .
C65 C13 1.251(19) .
C65 C14 1.405(19) .
C66 H66 0.9300 .
C66 C92 1.388(15) .
C66 C108 1.393(14) .
C67 H67 0.9300 .
C67 C109 1.391(14) .
C68 C89 1.482(16) .
C68 C93 1.389(16) .
C70 H70 0.9300 .
C70 C132 1.413(14) .
O71 C10 1.237(17) .
C72 C107 1.424(15) .
C73 C82 1.358(18) .
C73 C1AA 1.356(18) .
C76 C88 1.486(16) .
C76 C168 1.382(17) .
C76 C2AA 1.319(18) .
C77 H77 0.9300 .
C77 C88 1.371(14) .
C78 H78 0.9300 .
C78 C80 1.396(14) .
C78 C109 1.397(14) .
O79 C104 1.256(16) .
C82 H82 0.9300 .
C82 C168 1.344(18) .
C85 O91 1.227(15) .
C85 C178 1.534(19) .
C85 Yb2B 2.968(18) .
O86 H86A 0.8500 .
O86 H86B 0.8500 .
O86 H86C 0.8500 .
O86 H86D 0.8500 .
O86 Yb2B 2.50(2) .
C87 C161 1.400(17) .
C87 C163 1.368(16) .
C89 C148 1.340(17) .
C89 C11 1.354(18) .
C90 H90 0.9300 .
C90 C127 1.397(15) .
O91 Yb2B 2.417(14) .
C92 H92 0.9300 .
C93 H93 0.9300 .
C93 C164 1.421(17) .
C94 C99 1.407(13) .
C94 C134 1.365(15) .
O98 C102 1.254(13) .
C99 H99 0.9300 .
C102 O26 1.274(13) 7_565
C104 C128 1.488(18) .
C104 Yb3B 3.139(15) .
C105 O123 1.256(17) .
C105 Yb2B 2.943(18) .
C107 H107 0.9300 .
C107 C164 1.404(15) .
C110 H110 0.9300 .
C110 C165 1.404(17) .
C127 H127 0.9300 .
C128 C159 1.410(19) .
C128 C18 1.35(2) .
C129 H129 0.9300 .
C129 C134 1.391(16) .
C131 H131 0.9300 .
C131 C149 1.318(18) .
C131 C163 1.367(16) .
C133 H133 0.9300 .
C133 C166 1.397(16) .
C134 H134 0.9300 .
O142 C10 1.259(17) 7_565
C148 H148 0.9300 .
C148 C159 1.395(18) .
C149 C2 1.40(2) .
C149 C10 1.477(17) 7_665
C159 H159 0.9300 .
C161 H161 0.9300 .
C161 C2 1.417(18) .
C163 H163 0.9300 .
C164 C8 1.454(16) .
C165 H165 0.9300 .
C166 H166 0.9300 .
C168 H168 0.9300 .
O169 C176 1.253(18) .
O169 Yb3B 2.992(12) .
C176 Yb3B 2.850(17) .
C178 C3 1.47(2) 1_565
C178 C9 1.33(2) .
O147 O147 0.86(2) 3_556
O147 H14A 0.8900 .
O147 H14B 0.8739 .
O160 O160 1.37(3) 3_556
O160 H16A 0.9601 .
O160 H16B 0.9598 .
Yb3B O32 2.068(10) 6_557
Yb3B H36A 2.0292 .
Yb3B H36B 1.9891 .
Yb3B O46 2.406(10) 6_557
Yb3B C104 3.139(15) 6_557
Yb3B O169 2.992(12) 6_557
Yb3B C176 2.850(17) 6_557
O2 H2A 0.8501 .
O2 H2B 0.8501 .
C12 H12 0.9300 .
C12 C14 1.42(2) 5_556
C13 H13 0.9300 .
C13 C0AA 1.44(2) 5_556
C14 C12 1.42(2) 5_556
C14 H14 0.9300 .
C0AA C13 1.44(2) 5_556
C0AA H0AA 0.9300 .
C2 H2 0.9300 .
C3 C178 1.47(2) 1_545
C3 H3 0.9300 .
C3 C19 1.437(19) .
C4 H4 0.9300 .
C4 C8 1.397(18) .
C4 C9 1.36(2) 1_545
C8 C19 1.370(18) .
C9 C4 1.36(2) 1_565
C9 H9 0.9300 .
C10 O142 1.259(17) 7
C10 C149 1.477(17) 7_655
C11 H11 0.9300 .
C11 C18 1.404(19) .
C18 H18 0.9300 .
C19 H19 0.9300 .
C1AA H1AA 0.9300 .
C1AA C2AA 1.362(17) .
C2AA H2AA 0.9300 .
Yb2B O12 2.090(12) 6_556
Yb2B H57A 2.4782 .
Yb2B H57B 2.4554 .
Yb2B H57C 2.4310 .
Yb2B H57D 2.4321 .
Yb2B O58 2.808(19) 6_556
Yb2B C85 2.968(18) 6_556
Yb2B O91 2.417(14) 6_556
Yb2B C105 2.943(18) 6_556
O1AA O0AA 1.37(3) .
O1 H1A 0.8500 .
O1 H1B 0.8501 .

loop_
_geom_torsion_atom_site_label_1
_geom_torsion_atom_site_label_2
_geom_torsion_atom_site_label_3
_geom_torsion_atom_site_label_4
_geom_torsion
_geom_torsion_site_symmetry_1
_geom_torsion_site_symmetry_4
Yb1 Yb4 O98 C102 -101.5(11) 4_556 .
Yb1 Yb4 O98 C102 -6.2(11) 7_565 .
Yb1 Yb4 O142 C10 13.3(19) 4_556 7_565
Yb1 Yb4 O142 C10 -52.6(14) 7_565 7_565
Yb1 O11 C15 Yb4 -178.8(11) . 7
Yb1 O11 C15 C5 -0.3(19) . .
Yb1 O11 C15 O11 179.1(2) . 6_557
Yb1 O14 C54 O84 25(2) . .
Yb1 O14 C54 C108 -157.2(10) . .
Yb1 O20 C37 O22 2.4(12) . .
Yb1 O20 C37 C73 -177.6(11) . .
Yb1 O22 C37 O20 -2.4(13) . .
Yb1 O22 C37 C73 177.5(11) . .
Yb1 O31 C63 O81 -6.1(13) . .
Yb1 O31 C63 C94 171.3(10) . .
Yb1 C37 C73 C82 -153(17) . .
Yb1 C37 C73 C1AA 24(19) . .
Yb1 C63 C94 C99 -86(6) . .
Yb1 C63 C94 C134 89(5) . .
Yb1 O71 C10 O142 -49(2) . 7
Yb1 O71 C10 C149 126.0(12) . 7_655
Yb2A O12 C105 C62 -169.3(8) . .
Yb2A O12 C105 O123 16(3) . .
Yb2A O12 C105 Yb2B 7.6(4) . .
Yb2A O12 Yb2B O12 115.4(18) . 6_556
Yb2A O12 Yb2B O57 -149.5(18) . .
Yb2A O12 Yb2B O58 16.2(11) . 6_556
Yb2A O12 Yb2B O58 -32.3(14) . .
Yb2A O12 Yb2B C85 -18(2) . 6_556
Yb2A O12 Yb2B C85 -55.6(15) . .
Yb2A O12 Yb2B O86 37.5(14) . .
Yb2A O12 Yb2B O91 -78.5(15) . .
Yb2A O12 Yb2B O91 -109(3) . 6_556
Yb2A O12 Yb2B C105 135.5(18) . 6_556
Yb2A O12 Yb2B C105 -148.6(18) . .
Yb2A O57 Yb2B O12 128.1(4) . .
Yb2A O57 Yb2B O12 -128.1(4) . 6_556
Yb2A O57 Yb2B O58 43.3(5) . .
Yb2A O57 Yb2B O58 -43.3(5) . 6_556
Yb2A O57 Yb2B C85 -42.8(3) . 6_556
Yb2A O57 Yb2B C85 42.8(3) . .
Yb2A O57 Yb2B O86 180.0 . .
Yb2A O57 Yb2B O91 38.2(3) . .
Yb2A O57 Yb2B O91 -38.2(3) . 6_556
Yb2A O57 Yb2B C105 -127.7(3) . 6_556
Yb2A O57 Yb2B C105 127.7(3) . .
Yb2A O58 C85 O91 -4.5(16) . .
Yb2A O58 C85 C178 171.1(12) . .
Yb2A O58 C85 Yb2B 4.4(2) . .
Yb2A O58 Yb2B O12 23.9(17) . 6_556
Yb2A O58 Yb2B O12 129(2) . .
Yb2A O58 Yb2B O57 -140(2) . .
Yb2A O58 Yb2B O58 -26(2) . 6_556
Yb2A O58 Yb2B C85 -139(2) . .
Yb2A O58 Yb2B C85 -48(2) . 6_556
Yb2A O58 Yb2B O86 46(2) . .
Yb2A O58 Yb2B O91 -133(2) . .
Yb2A O58 Yb2B O91 -71(2) . 6_556
Yb2A O58 Yb2B C105 3.3(17) . 6_556
Yb2A O58 Yb2B C105 146(2) . .
Yb2A C85 O91 Yb2B 5.9(3) . .
Yb2A C85 C178 C3 124(6) . 1_565
Yb2A C85 C178 C9 -60(7) . .
Yb2A C85 Yb2B O12 -20(2) . 6_556
Yb2A C85 Yb2B O12 115.0(16) . .
Yb2A C85 Yb2B O57 -151.3(16) . .
Yb2A C85 Yb2B O58 30.0(16) . .
Yb2A C85 Yb2B O58 -34.1(13) . 6_556
Yb2A C85 Yb2B C85 -57.4(13) . 6_556
Yb2A C85 Yb2B O86 34.6(13) . .
Yb2A C85 Yb2B O91 -140.5(18) . .
Yb2A C85 Yb2B O91 -81.0(14) . 6_556
Yb2A C85 Yb2B C105 134.6(16) . .
Yb2A C85 Yb2B C105 -112(3) . 6_556
Yb2A O86 Yb2B O12 127.2(4) . 6_556
Yb2A O86 Yb2B O12 -127.2(4) . .
Yb2A O86 Yb2B O57 180.0 . .
Yb2A O86 Yb2B O58 40.7(3) . 6_556
Yb2A O86 Yb2B O58 -40.7(3) . .
Yb2A O86 Yb2B C85 42.7(3) . 6_556
Yb2A O86 Yb2B C85 -42.7(3) . .
Yb2A O86 Yb2B O91 -40.5(5) . .
Yb2A O86 Yb2B O91 40.5(5) . 6_556
Yb2A O86 Yb2B C105 129.3(4) . 6_556
Yb2A O86 Yb2B C105 -129.3(4) . .
Yb2A O91 Yb2B O12 108.8(12) . .
Yb2A O91 Yb2B O12 -114(3) . 6_556
Yb2A O91 Yb2B O57 -157.3(11) . .
Yb2A O91 Yb2B O58 -38.7(9) . 6_556
Yb2A O91 Yb2B O58 28.9(10) . .
Yb2A O91 Yb2B C85 34.0(14) . .
Yb2A O91 Yb2B C85 -60.4(10) . 6_556
Yb2A O91 Yb2B O86 28.6(9) . .
Yb2A O91 Yb2B O91 -81.7(10) . 6_556
Yb2A O91 Yb2B C105 -134.6(16) . 6_556
Yb2A O91 Yb2B C105 127.3(11) . .
Yb3A O19 Yb3B O32 -121.3(5) . .
Yb3A O19 Yb3B O32 121.3(5) . 6_557
Yb3A O19 Yb3B O36 180.0 . .
Yb3A O19 Yb3B O46 -37.0(3) . .
Yb3A O19 Yb3B O46 37.0(3) . 6_557
Yb3A O19 Yb3B C104 40.2(3) . 6_557
Yb3A O19 Yb3B C104 -40.2(3) . .
Yb3A O19 Yb3B O169 -134.7(4) . .
Yb3A O19 Yb3B O169 134.7(4) . 6_557
Yb3A O19 Yb3B C176 127.4(5) . 6_557
Yb3A O19 Yb3B C176 -127.4(5) . .
Yb3A O32 C176 C42 -164.9(16) . .
Yb3A O32 C176 O169 7(4) . .
Yb3A O32 C176 Yb3B 7.1(10) . .
Yb3A O32 Yb3B O19 27.6(4) . .
Yb3A O32 Yb3B O32 89.5(6) . 6_557
Yb3A O32 Yb3B O36 -156.8(8) . .
Yb3A O32 Yb3B O46 -49.1(13) . 6_557
Yb3A O32 Yb3B O46 -76.3(5) . .
Yb3A O32 Yb3B C104 -57.1(4) . .
Yb3A O32 Yb3B C104 -7.7(8) . 6_557
Yb3A O32 Yb3B O169 138.8(6) . 6_557
Yb3A O32 Yb3B O169 -169.1(7) . .
Yb3A O32 Yb3B C176 -168.9(17) . .
Yb3A O32 Yb3B C176 112.5(6) . 6_557
Yb3A O36 Yb3B O19 180.0 . .
Yb3A O36 Yb3B O32 122.7(5) . .
Yb3A O36 Yb3B O32 -122.7(5) . 6_557
Yb3A O36 Yb3B O46 -36.5(3) . 6_557
Yb3A O36 Yb3B O46 36.5(3) . .
Yb3A O36 Yb3B C104 -40.7(3) . 6_557
Yb3A O36 Yb3B C104 40.7(3) . .
Yb3A O36 Yb3B O169 -132.8(4) . 6_557
Yb3A O36 Yb3B O169 132.8(4) . .
Yb3A O36 Yb3B C176 -127.2(5) . 6_557
Yb3A O36 Yb3B C176 127.2(5) . .
Yb3A O46 C104 O79 8.9(15) . .
Yb3A O46 C104 C128 -175.7(11) . .
Yb3A O46 C104 Yb3B -10.1(4) . .
Yb3A O46 Yb3B O19 19.6(3) . .
Yb3A O46 Yb3B O32 89.9(5) . .
Yb3A O46 Yb3B O32 -51.1(14) . 6_557
Yb3A O46 Yb3B O36 -163.4(5) . .
Yb3A O46 Yb3B O46 -79.8(3) . 6_557
Yb3A O46 Yb3B C104 -59.1(4) . 6_557
Yb3A O46 Yb3B C104 28.1(10) . .
Yb3A O46 Yb3B O169 136.3(4) . .
Yb3A O46 Yb3B O169 -148.5(7) . 6_557
Yb3A O46 Yb3B C176 111.7(5) . .
Yb3A O46 Yb3B C176 -113.1(15) . 6_557
Yb3A O79 C104 O46 -8.5(14) . .
Yb3A O79 C104 C128 176.2(12) . .
Yb3A O79 C104 Yb3B 4.9(2) . .
Yb3A C104 C128 C159 145(10) . .
Yb3A C104 C128 C18 -31(11) . .
Yb3A C104 Yb3B O19 24.4(3) . .
Yb3A C104 Yb3B O32 -9.1(9) . 6_557
Yb3A C104 Yb3B O32 96.7(5) . .
Yb3A C104 Yb3B O36 -158.8(6) . .
Yb3A C104 Yb3B O46 -80.3(4) . 6_557
Yb3A C104 Yb3B O46 -147.2(12) . .
Yb3A C104 Yb3B C104 -58.5(4) . 6_557
Yb3A C104 Yb3B O169 139.3(5) . .
Yb3A C104 Yb3B O169 -140.2(14) . 6_557
Yb3A C104 Yb3B C176 116.9(6) . .
Yb3A C104 Yb3B C176 -39(2) . 6_557
Yb4 Yb1 O11 C15 178.6(13) 7 .
Yb4 Yb1 O14 C54 161.4(14) 7 .
Yb4 Yb1 O20 C37 -150.5(7) 7 .
Yb4 Yb1 O22 C37 61.7(9) 7 .
Yb4 Yb1 O26 C102 -33.1(9) 7 7
Yb4 Yb1 O31 C63 141.5(7) 7 .
Yb4 Yb1 C37 O20 36.9(8) 7 .
Yb4 Yb1 C37 O22 -140.7(7) 7 .
Yb4 Yb1 C37 C73 172(18) 7 .
Yb4 Yb1 C63 O31 -49.4(8) 7 .
Yb4 Yb1 C63 O81 124.5(7) 7 .
Yb4 Yb1 C63 C94 -140(5) 7 .
Yb4 Yb1 O71 C10 54.0(11) 7 .
Yb4 Yb1 O81 C63 -81.1(8) 7 .
Yb4 Yb1 C10 O71 -114.4(12) 7 .
Yb4 Yb1 C10 O142 26.0(8) 7 7
Yb4 Yb1 C10 C149 163.3(17) 7 7_655
Yb4 O11 C15 C5 178.5(11) 7 .
Yb4 O11 C15 O11 -2.1(11) 7 6_557
Yb4 O98 C102 O26 29.8(18) . 7_565
Yb4 O98 C102 C34 -150.6(8) . .
O10 Yb4 O98 C102 21.4(15) . .
O10 Yb4 O142 C10 41.3(15) . 7_565
O11 Yb1 O14 C54 160.6(13) . .
O11 Yb1 O20 C37 -169.8(7) . .
O11 Yb1 O22 C37 17.1(10) . .
O11 Yb1 O26 C102 -62.6(9) . 7
O11 Yb1 O31 C63 161.1(7) . .
O11 Yb1 C37 O20 10.5(7) . .
O11 Yb1 C37 O22 -167.1(8) . .
O11 Yb1 C37 C73 146(18) . .
O11 Yb1 C63 O31 -20.3(8) . .
O11 Yb1 C63 O81 153.7(7) . .
O11 Yb1 C63 C94 -111(5) . .
O11 Yb1 O71 C10 83.5(11) . .
O11 Yb1 O81 C63 -35.7(9) . .
O11 Yb1 C10 O71 -91.1(11) . .
O11 Yb1 C10 O142 49.3(10) . 7
O11 Yb1 C10 C149 -173.4(16) . 7_655
O11 Yb4 O98 C102 -31.3(11) 7_565 .
O11 Yb4 O98 C102 -72.9(12) 4_556 .
O11 Yb4 O142 C10 -38.1(15) 7_565 7_565
O11 Yb4 O142 C10 -14.0(17) 4_556 7_565
O12 Yb2A O12 C105 -90.3(13) 6_556 .
O12 Yb2A O12 Yb2B -54.1(16) 6_556 .
O12 Yb2A O57 Yb2B 47.2(2) 6_556 .
O12 Yb2A O57 Yb2B -47.2(2) . .
O12 Yb2A O58 C85 -86.8(10) . .
O12 Yb2A O58 C85 -178.8(11) 6_556 .
O12 Yb2A O58 Yb2B -137(3) 6_556 .
O12 Yb2A O58 Yb2B -45(2) . .
O12 Yb2A C85 O58 177(2) 6_556 .
O12 Yb2A C85 O58 92.0(10) . .
O12 Yb2A C85 O91 -7(3) 6_556 .
O12 Yb2A C85 O91 -92.5(9) . .
O12 Yb2A C85 C178 57(8) 6_556 .
O12 Yb2A C85 C178 -29(7) . .
O12 Yb2A C85 Yb2B 29(3) 6_556 .
O12 Yb2A C85 Yb2B -56.4(14) . .
O12 Yb2A O86 Yb2B 46.7(2) . .
O12 Yb2A O86 Yb2B -46.7(2) 6_556 .
O12 Yb2A O91 C85 178.2(8) 6_556 .
O12 Yb2A O91 C85 86.3(9) . .
O12 Yb2A O91 Yb2B -60.7(10) . .
O12 Yb2A O91 Yb2B 31.3(11) 6_556 .
O12 C105 Yb2B O12 88.9(13) . 6_556
O12 C105 Yb2B O57 179.1(13) . .
O12 C105 Yb2B O58 -63.1(12) . .
O12 C105 Yb2B O58 -34(3) . 6_556
O12 C105 Yb2B C85 -141(3) . 6_556
O12 C105 Yb2B C85 -85.5(12) . .
O12 C105 Yb2B O86 6.0(12) . .
O12 C105 Yb2B O91 -109.2(13) . .
O12 C105 Yb2B O91 -158.6(15) . 6_556
O12 C105 Yb2B C105 108.2(11) . 6_556
O14 Yb1 O11 Yb4 1.6(5) . 7
O14 Yb1 O11 C15 -179.8(11) . .
O14 Yb1 O20 C37 -31.7(8) . .
O14 Yb1 O22 C37 159.3(8) . .
O14 Yb1 O26 C102 75.9(10) . 7
O14 Yb1 O31 C63 18.1(8) . .
O14 Yb1 C37 O20 155.9(6) . .
O14 Yb1 C37 O22 -21.7(9) . .
O14 Yb1 C37 C73 -69(18) . .
O14 Yb1 C63 O31 -166.0(7) . .
O14 Yb1 C63 O81 7.9(8) . .
O14 Yb1 C63 C94 103(5) . .
O14 Yb1 O71 C10 -54.7(11) . .
O14 Yb1 O81 C63 -172.2(8) . .
O14 Yb1 C10 O71 120.0(11) . .
O14 Yb1 C10 O142 -99.6(11) . 7
O14 Yb1 C10 C149 37.7(14) . 7_655
O14 C54 C108 C49 -2.6(14) . .
O14 C54 C108 C66 175.4(10) . .
C15 Yb4 O98 C102 -51.2(12) 7_565 .
C15 Yb4 O142 C10 -26.8(16) 7_565 7_565
O19 Yb3A O32 C176 -161(2) . .
O19 Yb3A O32 Yb3B -144.9(5) . .
O19 Yb3A O36 Yb3B 0.0 . .
O19 Yb3A O46 C104 8.9(11) . .
O19 Yb3A O46 Yb3B -145.5(5) . .
O19 Yb3A O79 C104 -164.5(9) . .
O19 Yb3A C104 O46 -173.0(8) . .
O19 Yb3A C104 O79 15.6(9) . .
O19 Yb3A C104 C128 -128(11) . .
O19 Yb3A C104 Yb3B -146.6(4) . .
O20 Yb1 O11 Yb4 141.0(3) . 7
O20 Yb1 O11 C15 -40.4(11) . .
O20 Yb1 O14 C54 40.9(15) . .
O20 Yb1 O22 C37 1.4(7) . .
O20 Yb1 O26 C102 -145.3(10) . 7
O20 Yb1 O31 C63 -117.5(7) . .
O20 Yb1 C37 O22 -177.6(13) . .
O20 Yb1 C37 C73 135(18) . .
O20 Yb1 C63 O31 59.7(7) . .
O20 Yb1 C63 O81 -126.4(8) . .
O20 Yb1 C63 C94 -31(5) . .
O20 Yb1 O71 C10 122.6(11) . .
O20 Yb1 O81 C63 56.9(8) . .
O20 Yb1 C10 O71 -95.0(13) . .
O20 Yb1 C10 O142 45.4(16) . 7
O20 Yb1 C10 C149 -177.3(11) . 7_655
O20 C37 C73 C82 -19(2) . .
O20 C37 C73 C1AA 158.0(14) . .
O22 Yb1 O11 Yb4 128.1(4) . 7
O22 Yb1 O11 C15 -53.3(12) . .
O22 Yb1 O14 C54 16.6(14) . .
O22 Yb1 O20 C37 -1.4(7) . .
O22 Yb1 O26 C102 160.2(10) . 7
O22 Yb1 O31 C63 -65.6(7) . .
O22 Yb1 C37 O20 177.6(13) . .
O22 Yb1 C37 C73 -47(18) . .
O22 Yb1 C63 O31 113.4(7) . .
O22 Yb1 C63 O81 -72.7(8) . .
O22 Yb1 C63 C94 23(5) . .
O22 Yb1 O71 C10 -105.4(12) . .
O22 Yb1 O81 C63 101.9(8) . .
O22 Yb1 C10 O71 110.2(12) . .
O22 Yb1 C10 O142 -109.3(11) . 7
O22 Yb1 C10 C149 28(2) . 7_655
O22 C37 C73 C82 160.9(15) . .
O22 C37 C73 C1AA -22(2) . .
O26 Yb1 O11 Yb4 59.7(3) . 7
O26 Yb1 O11 C15 -121.7(12) . .
O26 Yb1 O14 C54 102.3(14) . .
O26 Yb1 O20 C37 -91.7(7) . .
O26 Yb1 O22 C37 82.6(8) . .
O26 Yb1 O31 C63 -149.4(7) . .
O26 Yb1 C37 O20 83.7(7) . .
O26 Yb1 C37 O22 -93.9(8) . .
O26 Yb1 C37 C73 -141(18) . .
O26 Yb1 C63 O31 102.6(12) . .
O26 Yb1 C63 O81 -83.5(15) . .
O26 Yb1 C63 C94 12(6) . .
O26 Yb1 O71 C10 14.7(12) . .
O26 Yb1 O81 C63 152.9(7) . .
O26 Yb1 C10 O71 -166.4(11) . .
O26 Yb1 C10 O142 -26.0(10) . 7
O26 Yb1 C10 C149 111.3(15) . 7_655
O31 Yb1 O11 Yb4 -141.6(3) . 7
O31 Yb1 O11 C15 37.0(11) . .
O31 Yb1 O14 C54 -71.8(15) . .
O31 Yb1 O20 C37 102.7(7) . .
O31 Yb1 O22 C37 -69.7(8) . .
O31 Yb1 O26 C102 -113.7(10) . 7
O31 Yb1 C37 O20 -72.8(7) . .
O31 Yb1 C37 O22 109.7(8) . .
O31 Yb1 C37 C73 63(18) . .
O31 Yb1 C63 O81 173.9(12) . .
O31 Yb1 C63 C94 -91(6) . .
O31 Yb1 O71 C10 170.6(11) . .
O31 Yb1 O81 C63 -3.4(7) . .
O31 Yb1 C10 O71 -9.6(11) . .
O31 Yb1 C10 O142 130.8(10) . 7
O31 Yb1 C10 C149 -91.9(15) . 7_655
O31 C63 O81 Yb1 6.1(13) . .
O31 C63 C94 C99 -172.3(11) . .
O31 C63 C94 C134 2.6(18) . .
O32 Yb3A O19 Yb3B -48.3(4) 6_557 .
O32 Yb3A O19 Yb3B 48.3(4) . .
O32 Yb3A O32 C176 -77(2) 6_557 .
O32 Yb3A O32 Yb3B -61.7(5) 6_557 .
O32 Yb3A O36 Yb3B 49.5(4) 6_557 .
O32 Yb3A O36 Yb3B -49.5(4) . .
O32 Yb3A O46 C104 -178.2(9) 6_557 .
O32 Yb3A O46 C104 87.2(9) . .
O32 Yb3A O46 Yb3B 27.4(8) 6_557 .
O32 Yb3A O46 Yb3B -67.2(4) . .
O32 Yb3A O79 C104 173.2(13) 6_557 .
O32 Yb3A O79 C104 -80.6(9) . .
O32 Yb3A C104 O46 7(4) 6_557 .
O32 Yb3A C104 O46 -90.6(9) . .
O32 Yb3A C104 O79 -164(3) 6_557 .
O32 Yb3A C104 O79 98.1(9) . .
O32 Yb3A C104 C128 -45(11) . .
O32 Yb3A C104 C128 53(12) 6_557 .
O32 Yb3A C104 Yb3B 34(3) 6_557 .
O32 Yb3A C104 Yb3B -64.1(4) . .
O32 C176 Yb3B O19 15.6(16) . .
O32 C176 Yb3B O32 86.1(17) . 6_557
O32 C176 Yb3B O36 -168.3(17) . .
O32 C176 Yb3B O46 -87.2(17) . .
O32 C176 Yb3B O46 -118.6(19) . 6_557
O32 C176 Yb3B C104 -65.8(16) . .
O32 C176 Yb3B C104 -47(3) . 6_557
O32 C176 Yb3B O169 131.7(16) . 6_557
O32 C176 Yb3B O169 180(3) . .
O32 C176 Yb3B C176 108.3(16) . 6_557
O36 Yb3A O19 Yb3B 0.0 . .
O36 Yb3A O32 C176 -1(2) . .
O36 Yb3A O32 Yb3B 14.5(5) . .
O36 Yb3A O46 C104 165.7(10) . .
O36 Yb3A O46 Yb3B 11.3(4) . .
O36 Yb3A O79 C104 -5.4(10) . .
O36 Yb3A C104 O46 -13.3(9) . .
O36 Yb3A C104 O79 175.4(9) . .
O36 Yb3A C104 C128 32(11) . .
O36 Yb3A C104 Yb3B 13.2(4) . .
C37 Yb1 O11 Yb4 136.2(3) . 7
C37 Yb1 O11 C15 -45.2(12) . .
C37 Yb1 O14 C54 26.4(15) . .
C37 Yb1 O26 C102 -172.6(10) . 7
C37 Yb1 O31 C63 -91.1(7) . .
C37 Yb1 C63 O31 86.3(7) . .
C37 Yb1 C63 O81 -99.8(8) . .
C37 Yb1 C63 C94 -4(5) . .
C37 Yb1 O71 C10 -173.6(13) . .
C37 Yb1 O81 C63 79.0(8) . .
C37 Yb1 C10 O71 166(3) . .
C37 Yb1 C10 O142 -53(4) . 7
C37 Yb1 C10 C149 84(4) . 7_655
C37 C73 C82 C168 179.5(15) . .
C37 C73 C1AA C2AA -174.7(14) . .
C41 C45 C80 C50 -143.2(11) . .
C41 C45 C80 C78 36.9(15) . .
C41 C45 C129 C134 -3.4(19) . .
C42 C176 Yb3B O19 34(4) . .
C42 C176 Yb3B O32 19(4) . .
C42 C176 Yb3B O32 105(4) . 6_557
C42 C176 Yb3B O36 -149(4) . .
C42 C176 Yb3B O46 -100(4) . 6_557
C42 C176 Yb3B O46 -68(4) . .
C42 C176 Yb3B C104 -28(6) . 6_557
C42 C176 Yb3B C104 -47(4) . .
C42 C176 Yb3B O169 -161(5) . .
C42 C176 Yb3B O169 151(4) . 6_557
C42 C176 Yb3B C176 127(4) . 6_557
C44 C50 C80 C45 177.6(10) . .
C44 C50 C80 C78 -2.6(16) . .
C44 C67 C109 C39 178.6(10) . .
C44 C67 C109 C78 -1.2(17) . .
C44 C87 C161 C2 -177.7(12) . .
C44 C87 C163 C131 -179.6(13) . .
C45 C41 C99 C94 1.0(16) . .
C45 C129 C134 C94 5(2) . .
O46 Yb3A O19 Yb3B 127.5(4) . .
O46 Yb3A O19 Yb3B -127.5(4) 6_557 .
O46 Yb3A O32 C176 14(3) 6_557 .
O46 Yb3A O32 C176 67(2) . .
O46 Yb3A O32 Yb3B 83.1(5) . .
O46 Yb3A O32 Yb3B 29.7(9) 6_557 .
O46 Yb3A O36 Yb3B -139.9(3) . .
O46 Yb3A O36 Yb3B 139.9(3) 6_557 .
O46 Yb3A O46 C104 -121.6(8) 6_557 .
O46 Yb3A O46 Yb3B 84.0(3) 6_557 .
O46 Yb3A O79 C104 4.9(8) . .
O46 Yb3A O79 C104 65.4(9) 6_557 .
O46 Yb3A C104 O46 54.8(8) 6_557 .
O46 Yb3A C104 O79 -116.5(9) 6_557 .
O46 Yb3A C104 O79 -171.3(15) . .
O46 Yb3A C104 C128 100(11) 6_557 .
O46 Yb3A C104 C128 45(10) . .
O46 Yb3A C104 Yb3B 81.3(4) 6_557 .
O46 Yb3A C104 Yb3B 26.5(10) . .
O46 C104 C128 C159 -171.2(15) . .
O46 C104 C128 C18 13(2) . .
O46 C104 Yb3B O19 171.6(11) . .
O46 C104 Yb3B O32 -116.2(11) . .
O46 C104 Yb3B O32 138.1(12) . 6_557
O46 C104 Yb3B O36 -11.6(11) . .
O46 C104 Yb3B O46 66.9(10) . 6_557
O46 C104 Yb3B C104 88.7(11) . 6_557
O46 C104 Yb3B O169 -73.5(11) . .
O46 C104 Yb3B O169 7(2) . 6_557
O46 C104 Yb3B C176 -95.9(11) . .
O46 C104 Yb3B C176 108(2) . 6_557
C48 C59 C90 C127 0.7(19) . .
C50 C44 C67 C109 -0.9(17) . .
C50 C44 C87 C161 31.5(17) . .
C50 C44 C87 C163 -153.7(12) . .
C51 C59 C90 C127 -178.3(11) . .
C51 C70 C132 C52 0.1(17) . .
C51 C70 C132 C65 174.2(14) . .
C51 C77 C88 C52 2.3(16) . .
C51 C77 C88 C76 178.3(11) . .
C53 C68 C89 C148 53.4(19) . .
C53 C68 C89 C11 -119.8(14) . .
C53 C68 C93 C164 -2.1(19) . .
C53 C72 C107 C164 -0.2(18) . .
C55 C72 C107 C164 178.6(11) . .
C56 C34 C102 O26 -9.3(15) . 7_565
C56 C34 C102 O98 171.1(10) . .
C56 C34 C127 C90 0.2(18) . .
C56 C48 C59 C51 179.8(10) . .
C56 C48 C59 C90 0.8(18) . .
O57 Yb2A O12 C105 -10.4(13) . .
O57 Yb2A O12 Yb2B 25.8(15) . .
O57 Yb2A O58 C85 -8.6(11) . .
O57 Yb2A O58 Yb2B 33(2) . .
O57 Yb2A C85 O58 172.3(10) . .
O57 Yb2A C85 O91 -12.2(9) . .
O57 Yb2A C85 C178 52(7) . .
O57 Yb2A C85 Yb2B 24.0(14) . .
O57 Yb2A O86 Yb2B 0.0 . .
O57 Yb2A O91 C85 166.7(10) . .
O57 Yb2A O91 Yb2B 19.7(10) . .
O58 Yb2A O12 C105 178.5(14) 6_556 .
O58 Yb2A O12 C105 107.0(13) . .
O58 Yb2A O12 Yb2B 143.2(16) . .
O58 Yb2A O12 Yb2B -145(2) 6_556 .
O58 Yb2A O57 Yb2B -129.9(3) . .
O58 Yb2A O57 Yb2B 129.9(3) 6_556 .
O58 Yb2A O58 C85 109.6(10) 6_556 .
O58 Yb2A O58 Yb2B 151(2) 6_556 .
O58 Yb2A C85 O58 -70.8(10) 6_556 .
O58 Yb2A C85 O91 104.7(9) 6_556 .
O58 Yb2A C85 O91 175.5(16) . .
O58 Yb2A C85 C178 169(7) 6_556 .
O58 Yb2A C85 C178 -121(7) . .
O58 Yb2A C85 Yb2B -148.4(17) . .
O58 Yb2A C85 Yb2B 140.9(14) 6_556 .
O58 Yb2A O86 Yb2B -135.7(3) 6_556 .
O58 Yb2A O86 Yb2B 135.7(3) . .
O58 Yb2A O91 C85 -79.0(10) 6_556 .
O58 Yb2A O91 C85 -2.4(9) . .
O58 Yb2A O91 Yb2B -149.4(11) . .
O58 Yb2A O91 Yb2B 134.1(10) 6_556 .
O58 C85 O91 Yb2A 4.8(17) . .
O58 C85 O91 Yb2B 10.6(19) . .
O58 C85 C178 C3 8(2) . 1_565
O58 C85 C178 C9 -175.9(16) . .
O58 C85 Yb2B O12 85.1(11) . .
O58 C85 Yb2B O12 -50(3) . 6_556
O58 C85 Yb2B O57 178.8(10) . .
O58 C85 Yb2B O58 -64.0(10) . 6_556
O58 C85 Yb2B C85 -87.4(10) . 6_556
O58 C85 Yb2B O86 4.7(10) . .
O58 C85 Yb2B O91 -111.0(11) . 6_556
O58 C85 Yb2B O91 -170.5(17) . .
O58 C85 Yb2B C105 -142(3) . 6_556
O58 C85 Yb2B C105 104.7(10) . .
C59 C48 C56 C34 -1.8(17) . .
C59 C51 C70 C132 -177.8(10) . .
C59 C51 C77 C88 176.6(10) . .
C59 C90 C127 C34 -1(2) . .
C61 C49 C108 C54 179.1(10) . .
C61 C49 C108 C66 1.1(16) . .
C61 C55 C72 C53 42.8(16) . .
C61 C55 C72 C107 -136.0(11) . .
C61 C55 C92 C66 0.1(17) . .
C62 C105 Yb2B O12 95(2) . 6_556
C62 C105 Yb2B O12 5.6(16) . .
C62 C105 Yb2B O57 -175(2) . .
C62 C105 Yb2B O58 -57(2) . .
C62 C105 Yb2B O58 -29(4) . 6_556
C62 C105 Yb2B C85 -135(3) . 6_556
C62 C105 Yb2B C85 -80(2) . .
C62 C105 Yb2B O86 12(2) . .
C62 C105 Yb2B O91 -104(2) . .
C62 C105 Yb2B O91 -153.0(18) . 6_556
C62 C105 Yb2B C105 113.8(19) . 6_556
C62 C110 C165 C39 -2(2) . .
C62 C133 C166 C39 -1(2) . .
C63 Yb1 O11 Yb4 -132.4(4) . 7
C63 Yb1 O11 C15 46.2(12) . .
C63 Yb1 O14 C54 -63.3(14) . .
C63 Yb1 O20 C37 78.6(7) . .
C63 Yb1 O22 C37 -94.7(8) . .
C63 Yb1 O26 C102 170.9(11) . 7
C63 Yb1 C37 O20 -100.3(7) . .
C63 Yb1 C37 O22 82.2(8) . .
C63 Yb1 C37 C73 35(18) . .
C63 Yb1 O71 C10 -161.8(11) . .
C63 Yb1 C10 O71 18.3(11) . .
C63 Yb1 C10 O142 158.7(10) . 7
C63 Yb1 C10 C149 -64.0(15) . 7_655
C63 C94 C99 C41 175.1(10) . .
C63 C94 C134 C129 -177.8(12) . .
C67 C44 C50 C80 2.7(16) . .
C67 C44 C87 C161 -149.1(12) . .
C67 C44 C87 C163 25.7(18) . .
C68 C53 C72 C55 -175.7(11) . .
C68 C53 C72 C107 3.0(18) . .
C68 C89 C148 C159 176.6(14) . .
C68 C89 C11 C18 177.5(14) . .
C68 C93 C164 C107 5(2) . .
C68 C93 C164 C8 -177.7(12) . .
C70 C51 C59 C48 -44.0(16) . .
C70 C51 C59 C90 135.0(12) . .
C70 C51 C77 C88 -2.1(16) . .
O71 Yb1 O11 Yb4 -57.8(4) . 7
O71 Yb1 O11 C15 120.7(12) . .
O71 Yb1 O14 C54 -140.9(15) . .
O71 Yb1 O20 C37 151.9(8) . .
O71 Yb1 O22 C37 -151.0(8) . .
O71 Yb1 O26 C102 5.4(10) . 7
O71 Yb1 O31 C63 85.2(7) . .
O71 Yb1 C37 O20 -88.6(14) . .
O71 Yb1 C37 O22 93.9(15) . .
O71 Yb1 C37 C73 47(18) . .
O71 Yb1 C63 O31 -90.9(7) . .
O71 Yb1 C63 O81 83.0(8) . .
O71 Yb1 C63 C94 178(100) . .
O71 Yb1 O81 C63 -92.3(8) . .
O71 Yb1 C10 O142 140.4(18) . 7
O71 Yb1 C10 C149 -82.3(17) . 7_655
C72 C53 C68 C89 171.2(11) . .
C72 C53 C68 C93 -1.8(18) . .
C72 C55 C61 C49 -178.8(10) . .
C72 C55 C92 C66 179.5(10) . .
C72 C107 C164 C93 -3.5(18) . .
C72 C107 C164 C8 179.0(11) . .
C73 C82 C168 C76 -1(3) . .
C73 C1AA C2AA C76 -10(3) . .
C77 C51 C59 C48 137.4(12) . .
C77 C51 C59 C90 -43.6(16) . .
C77 C51 C70 C132 0.9(17) . .
O79 Yb3A O19 Yb3B 138.9(3) . .
O79 Yb3A O19 Yb3B -138.9(3) 6_557 .
O79 Yb3A O32 C176 121(2) . .
O79 Yb3A O32 C176 178(2) 6_557 .
O79 Yb3A O32 Yb3B 136.8(5) . .
O79 Yb3A O32 Yb3B -166.8(13) 6_557 .
O79 Yb3A O36 Yb3B 131.0(3) 6_557 .
O79 Yb3A O36 Yb3B -131.0(3) . .
O79 Yb3A O46 C104 -74.5(9) 6_557 .
O79 Yb3A O46 C104 -4.9(8) . .
O79 Yb3A O46 Yb3B 131.1(4) 6_557 .
O79 Yb3A O46 Yb3B -159.3(5) . .
O79 Yb3A O79 C104 115.5(8) 6_557 .
O79 Yb3A C104 O46 108.5(9) 6_557 .
O79 Yb3A C104 O46 171.3(15) . .
O79 Yb3A C104 O79 -62.9(9) 6_557 .
O79 Yb3A C104 C128 154(11) 6_557 .
O79 Yb3A C104 C128 -143(11) . .
O79 Yb3A C104 Yb3B -162.2(9) . .
O79 Yb3A C104 Yb3B 135.0(4) 6_557 .
O79 C104 C128 C159 4(2) . .
O79 C104 C128 C18 -171.9(15) . .
O79 C104 Yb3B O19 8.3(8) . .
O79 C104 Yb3B O32 -25.3(14) . 6_557
O79 C104 Yb3B O32 80.5(9) . .
O79 C104 Yb3B O36 -174.9(9) . .
O79 C104 Yb3B O46 -163.3(16) . .
O79 C104 Yb3B O46 -96.5(9) . 6_557
O79 C104 Yb3B C104 -74.6(9) . 6_557
O79 C104 Yb3B O169 -156.4(13) . 6_557
O79 C104 Yb3B O169 123.2(9) . .
O79 C104 Yb3B C176 -55(3) . 6_557
O79 C104 Yb3B C176 100.7(9) . .
C80 C45 C129 C134 178.9(12) . .
C80 C78 C109 C39 -178.4(10) . .
C80 C78 C109 C67 1.4(16) . .
O81 Yb1 O11 Yb4 -115.7(4) . 7
O81 Yb1 O11 C15 62.9(12) . .
O81 Yb1 O14 C54 -59.6(14) . .
O81 Yb1 O20 C37 56.0(7) . .
O81 Yb1 O22 C37 -121.7(8) . .
O81 Yb1 O26 C102 111.1(10) . 7
O81 Yb1 O31 C63 3.4(7) . .
O81 Yb1 C37 O20 -127.1(7) . .
O81 Yb1 C37 O22 55.3(8) . .
O81 Yb1 C37 C73 8(18) . .
O81 Yb1 C63 O31 -173.9(12) . .
O81 Yb1 C63 C94 96(5) . .
O81 Yb1 O71 C10 -134.2(11) . .
O81 Yb1 C10 O71 44.9(11) . .
O81 Yb1 C10 O142 -174.7(10) . 7
O81 Yb1 C10 C149 -37.4(15) . 7_655
O81 C63 C94 C99 5.1(18) . .
O81 C63 C94 C134 -179.9(13) . .
C82 C73 C1AA C2AA 2(3) . .
O84 C54 C108 C49 175.0(10) . .
O84 C54 C108 C66 -7.0(15) . .
C85 Yb2A O12 C105 81.9(13) . .
C85 Yb2A O12 C105 -5(4) 6_556 .
C85 Yb2A O12 Yb2B 118.1(16) . .
C85 Yb2A O12 Yb2B 31(3) 6_556 .
C85 Yb2A O57 Yb2B 133.5(3) 6_556 .
C85 Yb2A O57 Yb2B -133.5(3) . .
C85 Yb2A O58 C85 86.0(11) 6_556 .
C85 Yb2A O58 Yb2B 127(2) 6_556 .
C85 Yb2A O58 Yb2B 41(2) . .
C85 Yb2A C85 O58 -95.8(10) 6_556 .
C85 Yb2A C85 O91 79.7(10) 6_556 .
C85 Yb2A C85 C178 144(7) 6_556 .
C85 Yb2A C85 Yb2B 115.8(15) 6_556 .
C85 Yb2A O86 Yb2B -131.6(3) 6_556 .
C85 Yb2A O86 Yb2B 131.6(3) . .
C85 Yb2A O91 C85 -100.6(11) 6_556 .
C85 Yb2A O91 Yb2B 112.5(10) 6_556 .
C85 Yb2A O91 Yb2B -147.0(13) . .
C85 O58 Yb2B O12 162.4(12) . 6_556
C85 O58 Yb2B O12 -92.6(10) . .
C85 O58 Yb2B O57 -1.4(12) . .
C85 O58 Yb2B O58 112.1(9) . 6_556
C85 O58 Yb2B C85 90.5(11) . 6_556
C85 O58 Yb2B O86 -175.0(11) . .
C85 O58 Yb2B O91 5.2(9) . .
C85 O58 Yb2B O91 67.9(10) . 6_556
C85 O58 Yb2B C105 -75.0(10) . .
C85 O58 Yb2B C105 142(2) . 6_556
C85 O91 Yb2B O12 -148(3) . 6_556
C85 O91 Yb2B O12 74.8(11) . .
C85 O91 Yb2B O57 168.6(11) . .
C85 O91 Yb2B O58 -72.8(10) . 6_556
C85 O91 Yb2B O58 -5.2(9) . .
C85 O91 Yb2B C85 -94.4(11) . 6_556
C85 O91 Yb2B O86 -5.4(12) . .
C85 O91 Yb2B O91 -115.7(9) . 6_556
C85 O91 Yb2B C105 93.2(11) . .
C85 O91 Yb2B C105 -168.6(12) . 6_556
C85 C178 C9 C4 175.7(15) . 1_565
O86 Yb2A O12 C105 -173.3(13) . .
O86 Yb2A O12 Yb2B -137.1(16) . .
O86 Yb2A O57 Yb2B 0.0 . .
O86 Yb2A O58 C85 -170.5(10) . .
O86 Yb2A O58 Yb2B -129(2) . .
O86 Yb2A C85 O58 9.7(11) . .
O86 Yb2A C85 O91 -174.8(9) . .
O86 Yb2A C85 C178 -111(7) . .
O86 Yb2A C85 Yb2B -138.7(15) . .
O86 Yb2A O91 C85 6.6(12) . .
O86 Yb2A O91 Yb2B -140.4(11) . .
C87 C44 C50 C80 -177.8(10) . .
C87 C44 C67 C109 179.7(11) . .
C87 C161 C2 C149 -3(2) . .
C88 C52 C132 C65 -174.1(13) . .
C88 C52 C132 C70 0.2(17) . .
C88 C76 C168 C82 177.1(15) . .
C88 C76 C2AA C1AA -171.8(14) . .
C89 C68 C93 C164 -175.1(12) . .
C89 C148 C159 C128 13(3) . .
C89 C11 C18 C128 0(3) . .
O91 Yb2A O12 C105 55.8(13) . .
O91 Yb2A O12 C105 0.3(16) 6_556 .
O91 Yb2A O12 Yb2B 92.0(16) . .
O91 Yb2A O12 Yb2B 36.5(16) 6_556 .
O91 Yb2A O57 Yb2B 139.3(3) 6_556 .
O91 Yb2A O57 Yb2B -139.3(3) . .
O91 Yb2A O58 C85 60.2(10) 6_556 .
O91 Yb2A O58 C85 2.5(9) . .
O91 Yb2A O58 Yb2B 44(2) . .
O91 Yb2A O58 Yb2B 102(2) 6_556 .
O91 Yb2A C85 O58 -175.5(16) . .
O91 Yb2A C85 O58 -121.5(10) 6_556 .
O91 Yb2A C85 O91 54.0(9) 6_556 .
O91 Yb2A C85 C178 64(7) . .
O91 Yb2A C85 C178 118(7) 6_556 .
O91 Yb2A C85 Yb2B 90.1(14) 6_556 .
O91 Yb2A C85 Yb2B 36.1(17) . .
O91 Yb2A O86 Yb2B -128.6(5) 6_556 .
O91 Yb2A O86 Yb2B 128.6(5) . .
O91 Yb2A O91 C85 -122.4(9) 6_556 .
O91 Yb2A O91 Yb2B 90.6(10) 6_556 .
O91 C85 C178 C3 -176.7(15) . 1_565
O91 C85 C178 C9 0(2) . .
O91 C85 Yb2B O12 -104.5(11) . .
O91 C85 Yb2B O12 121(3) . 6_556
O91 C85 Yb2B O57 -10.8(10) . .
O91 C85 Yb2B O58 106.5(10) . 6_556
O91 C85 Yb2B O58 170.5(17) . .
O91 C85 Yb2B C85 83.1(10) . 6_556
O91 C85 Yb2B O86 175.1(11) . .
O91 C85 Yb2B O91 59.5(10) . 6_556
O91 C85 Yb2B C105 -84.9(11) . .
O91 C85 Yb2B C105 28(3) . 6_556
C92 C55 C61 C49 0.6(16) . .
C92 C55 C72 C53 -136.6(12) . .
C92 C55 C72 C107 44.7(16) . .
C92 C66 C108 C49 -0.4(16) . .
C92 C66 C108 C54 -178.4(9) . .
C93 C68 C89 C148 -133.8(15) . .
C93 C68 C89 C11 53.0(18) . .
C93 C164 C8 C4 59.1(18) . .
C93 C164 C8 C19 -126.7(15) . .
C94 C63 O81 Yb1 -171.3(10) . .
O98 Yb4 O98 C102 -145.6(10) 6_557 .
O98 Yb4 O142 C10 -119.9(16) . 7_565
O98 Yb4 O142 C10 -150.4(13) 6_557 7_565
C99 C41 C45 C80 178.4(10) . .
C99 C41 C45 C129 0.7(16) . .
C99 C94 C134 C129 -3(2) . .
C102 C34 C56 C48 -173.9(10) . .
C102 C34 C127 C90 175.4(11) . .
C104 Yb3A O19 Yb3B 131.7(3) . .
C104 Yb3A O19 Yb3B -131.7(3) 6_557 .
C104 Yb3A O32 C176 94(2) . .
C104 Yb3A O32 C176 20(5) 6_557 .
C104 Yb3A O32 Yb3B 35(3) 6_557 .
C104 Yb3A O32 Yb3B 110.1(5) . .
C104 Yb3A O36 Yb3B 133.5(3) 6_557 .
C104 Yb3A O36 Yb3B -133.5(3) . .
C104 Yb3A O46 C104 -98.8(10) 6_557 .
C104 Yb3A O46 Yb3B 106.7(4) 6_557 .
C104 Yb3A O46 Yb3B -154.4(9) . .
C104 Yb3A O79 C104 91.3(10) 6_557 .
C104 Yb3A C104 O46 81.5(9) 6_557 .
C104 Yb3A C104 O79 -89.9(9) 6_557 .
C104 Yb3A C104 C128 127(11) 6_557 .
C104 Yb3A C104 Yb3B 107.9(5) 6_557 .
C104 O46 Yb3B O19 -8.5(11) . .
C104 O46 Yb3B O32 -79.2(18) . 6_557
C104 O46 Yb3B O32 61.8(11) . .
C104 O46 Yb3B O36 168.5(11) . .
C104 O46 Yb3B O46 -108.0(10) . 6_557
C104 O46 Yb3B C104 -87.2(11) . 6_557
C104 O46 Yb3B O169 108.2(10) . .
C104 O46 Yb3B O169 -176.6(10) . 6_557
C104 O46 Yb3B C176 83.6(11) . .
C104 O46 Yb3B C176 -141.2(16) . 6_557
C104 C128 C159 C148 175.2(14) . .
C104 C128 C18 C11 179.1(14) . .
C105 O12 Yb2B O12 -96.0(13) . 6_556
C105 O12 Yb2B O57 -0.9(13) . .
C105 O12 Yb2B O58 164.7(12) . 6_556
C105 O12 Yb2B O58 116.3(12) . .
C105 O12 Yb2B C85 93.0(12) . .
C105 O12 Yb2B C85 131(3) . 6_556
C105 O12 Yb2B O86 -174.0(12) . .
C105 O12 Yb2B O91 70.1(13) . .
C105 O12 Yb2B O91 40(3) . 6_556
C105 O12 Yb2B C105 -75.9(12) . 6_556
C105 C62 C110 C165 -174.6(13) . .
C105 C62 C133 C166 175.9(13) . .
C107 C164 C8 C4 -123.4(15) . .
C107 C164 C8 C19 51(2) . .
C108 C49 C61 C55 -1.3(17) . .
C108 C66 C92 C55 -0.3(17) . .
C109 C39 C165 C110 174.8(12) . .
C109 C39 C166 C133 -173.3(11) . .
C109 C78 C80 C45 -179.7(10) . .
C109 C78 C80 C50 0.4(16) . .
C110 C62 C105 O12 176.1(13) . .
C110 C62 C105 O123 -8(2) . .
C110 C62 C105 Yb2B 172.5(15) . .
C110 C62 C133 C166 -3(2) . .
O123 C105 Yb2B O12 -173.8(19) . .
O123 C105 Yb2B O12 -84.8(12) . 6_556
O123 C105 Yb2B O57 5.3(11) . .
O123 C105 Yb2B O58 152(2) . 6_556
O123 C105 Yb2B O58 123.2(11) . .
O123 C105 Yb2B C85 100.7(11) . .
O123 C105 Yb2B C85 46(3) . 6_556
O123 C105 Yb2B O86 -167.7(11) . .
O123 C105 Yb2B O91 77.1(11) . .
O123 C105 Yb2B O91 27.6(16) . 6_556
O123 C105 Yb2B C105 -65.6(12) . 6_556
C127 C34 C56 C48 1.3(17) . .
C127 C34 C102 O26 175.7(11) . 7_565
C127 C34 C102 O98 -3.9(16) . .
C128 C104 Yb3B O19 -151(3) . .
C128 C104 Yb3B O32 176(2) . 6_557
C128 C104 Yb3B O32 -78(3) . .
C128 C104 Yb3B O36 26(3) . .
C128 C104 Yb3B O46 105(3) . 6_557
C128 C104 Yb3B O46 38(2) . .
C128 C104 Yb3B C104 126(3) . 6_557
C128 C104 Yb3B O169 -36(3) . .
C128 C104 Yb3B O169 45(3) . 6_557
C128 C104 Yb3B C176 -58(3) . .
C128 C104 Yb3B C176 146(3) . 6_557
C129 C45 C80 C50 34.4(16) . .
C129 C45 C80 C78 -145.4(12) . .
C131 C149 C2 C161 -5(2) . .
C132 C52 C88 C76 -177.5(12) . .
C132 C52 C88 C77 -1.4(17) . .
C132 C65 C13 C0AA -170(2) . 5_556
C132 C65 C14 C12 171.8(18) . 5_556
C133 C62 C105 O12 -3(2) . .
C133 C62 C105 O123 172.6(15) . .
C133 C62 C105 Yb2B -7(3) . .
C133 C62 C110 C165 5(2) . .
C134 C94 C99 C41 0.0(17) . .
O142 Yb4 O98 C102 -176.6(11) 6_557 .
O142 Yb4 O98 C102 51.0(12) . .
O142 Yb4 O142 C10 88.4(16) 6_557 7_565
C148 C89 C11 C18 4(2) . .
C149 C131 C163 C87 -3(2) . .
C159 C128 C18 C11 3(2) . .
C161 C87 C163 C131 -5(2) . .
C163 C87 C161 C2 7(2) . .
C163 C131 C149 C2 7(2) . .
C163 C131 C149 C10 -178.7(15) . 7_665
C164 C8 C19 C3 177.1(14) . .
C165 C39 C109 C67 -143.6(12) . .
C165 C39 C109 C78 36.2(16) . .
C165 C39 C166 C133 3.1(18) . .
C166 C39 C109 C67 32.9(16) . .
C166 C39 C109 C78 -147.4(12) . .
C166 C39 C165 C110 -2(2) . .
C168 C76 C88 C52 -146.9(15) . .
C168 C76 C88 C77 37(2) . .
C168 C76 C2AA C1AA 11(3) . .
O169 C176 Yb3B O19 -164.1(13) . .
O169 C176 Yb3B O32 -93.6(14) . 6_557
O169 C176 Yb3B O32 -180(3) . .
O169 C176 Yb3B O36 12.0(13) . .
O169 C176 Yb3B O46 93.1(13) . .
O169 C176 Yb3B O46 62(2) . 6_557
O169 C176 Yb3B C104 133.8(19) . 6_557
O169 C176 Yb3B C104 114.5(13) . .
O169 C176 Yb3B O169 -48.0(13) . 6_557
O169 C176 Yb3B C176 -71.4(15) . 6_557
C176 O32 Yb3B O19 -163.5(17) . .
C176 O32 Yb3B O32 -101.5(16) . 6_557
C176 O32 Yb3B O36 12.2(18) . .
C176 O32 Yb3B O46 92.6(17) . .
C176 O32 Yb3B O46 119.8(19) . 6_557
C176 O32 Yb3B C104 161.2(15) . 6_557
C176 O32 Yb3B C104 111.8(17) . .
C176 O32 Yb3B O169 -52.3(17) . 6_557
C176 O32 Yb3B O169 -0.2(15) . .
C176 O32 Yb3B C176 -78.6(18) . 6_557
C176 C42 C12 C14 -180(2) . 5_556
C176 C42 C0AA C13 178(2) . 5_556
C176 O169 Yb3B O19 17.7(14) . .
C176 O169 Yb3B O32 95.8(14) . 6_557
C176 O169 Yb3B O32 0.1(14) . .
C176 O169 Yb3B O36 -166.3(15) . .
C176 O169 Yb3B O46 -149.4(13) . 6_557
C176 O169 Yb3B O46 -87.1(14) . .
C176 O169 Yb3B C104 -145.4(16) . 6_557
C176 O169 Yb3B C104 -66.6(14) . .
C176 O169 Yb3B O169 131.3(13) . 6_557
C176 O169 Yb3B C176 113.0(16) . 6_557
C178 C85 O91 Yb2A -171.0(11) . .
C178 C85 O91 Yb2B -165.1(10) . .
C178 C85 Yb2B O12 175(3) . 6_556
C178 C85 Yb2B O12 -50(4) . .
C178 C85 Yb2B O57 44(4) . .
C178 C85 Yb2B O58 -135(4) . .
C178 C85 Yb2B O58 161(4) . 6_556
C178 C85 Yb2B C85 138(4) . 6_556
C178 C85 Yb2B O86 -130(4) . .
C178 C85 Yb2B O91 54(3) . .
C178 C85 Yb2B O91 114(4) . 6_556
C178 C85 Yb2B C105 82(4) . 6_556
C178 C85 Yb2B C105 -30(4) . .
C178 C3 C19 C8 5(2) 1_545 .
Yb3B O32 C176 C42 -172.0(16) . .
Yb3B O32 C176 O169 0(3) . .
Yb3B O46 C104 Yb3A 10.1(4) . .
Yb3B O46 C104 O79 19.0(18) . .
Yb3B O46 C104 C128 -165.6(10) . .
Yb3B C104 C128 C159 160(2) . .
Yb3B C104 C128 C18 -16(3) . .
Yb3B O169 C176 O32 0(2) . .
Yb3B O169 C176 C42 172(2) . .
O2 Yb4 O98 C102 129.8(12) . .
O2 Yb4 O142 C10 154.8(16) . 7_565
C12 C42 C176 O32 -7(4) . .
C12 C42 C176 O169 -179(2) . .
C12 C42 C176 Yb3B -20(6) . .
C12 C42 C0AA C13 1(4) . 5_556
C13 C65 C132 C52 165(2) . .
C13 C65 C132 C70 -9(3) . .
C13 C65 C14 C12 -18(3) . 5_556
C14 C65 C132 C52 -26(2) . .
C14 C65 C132 C70 160.3(16) . .
C14 C65 C13 C0AA 20(3) . 5_556
C0AA C42 C176 O32 176(2) . .
C0AA C42 C176 O169 3(4) . .
C0AA C42 C176 Yb3B 163(3) . .
C0AA C42 C12 C14 -2(4) . 5_556
C3 C178 C9 C4 -8(3) 1_565 1_565
C4 C8 C19 C3 -9(2) . .
C9 C4 C8 C164 178.6(16) 1_545 .
C9 C4 C8 C19 4(3) 1_545 .
C10 Yb1 O11 Yb4 -37.2(4) . 7
C10 Yb1 O11 C15 141.3(12) . .
C10 Yb1 O14 C54 -158.5(15) . .
C10 Yb1 O20 C37 -166.0(9) . .
C10 Yb1 O22 C37 168.3(8) . .
C10 Yb1 O26 C102 10.3(10) . 7
C10 Yb1 O31 C63 88.5(7) . .
C10 Yb1 C37 O20 111(3) . .
C10 Yb1 C37 O22 -66(3) . .
C10 Yb1 C37 C73 -113(18) . .
C10 Yb1 C63 O31 -97.2(7) . .
C10 Yb1 C63 O81 76.8(8) . .
C10 Yb1 C63 C94 172(5) . .
C10 Yb1 O81 C63 -106.4(8) . .
C10 C149 C2 C161 -178.5(15) 7_665 .
C11 C89 C148 C159 -10(2) . .
C18 C128 C159 C148 -9(2) . .
C1AA C73 C82 C168 2(3) . .
C2AA C76 C88 C52 37(2) . .
C2AA C76 C88 C77 -139.3(15) . .
C2AA C76 C168 C82 -6(3) . .
Yb2B O12 C105 C62 -176.9(9) . .
Yb2B O12 C105 O123 8(2) . .
Yb2B O58 C85 Yb2A -4.4(2) . .
Yb2B O58 C85 O91 -8.9(15) . .
Yb2B O58 C85 C178 166.7(13) . .
Yb2B C85 O91 Yb2A -5.9(3) . .
Yb2B C85 C178 C3 137(3) . 1_565
Yb2B C85 C178 C9 -46(4) . .

loop_
_platon_squeeze_void_nr
_platon_squeeze_void_average_x
_platon_squeeze_void_average_y
_platon_squeeze_void_average_z
_platon_squeeze_void_volume
_platon_squeeze_void_count_electrons
_platon_squeeze_void_content
1 0.476 0.001 0.099 6061 766 ' '
2 0.950 0.250 0.000 292 34 ' '
3 0.950 0.250 0.500 292 34 ' '
4 0.050 0.750 0.000 291 33 ' '
5 0.050 0.750 0.500 291 34 ' '
